data_4078464
loop_
_publ_author_name
'Kameo, Hajime'
'Hashimoto, Yasuhiro'
'Nakazawa, Hiroshi'

_publ_section_title
;
 Synthesis of Iridaboratranes Bearing Phosphine-Tethered Borane:
 Reversible CO/PR3(R = Me, OMe, OEt) Substitution Reactions Induced by a
 \s-Electron-Acceptor Borane Ligand
;
_journal_issue 11
_journal_name_full Organometallics
_journal_page_first 4251
_journal_paper_doi 10.1021/om300216g
_journal_volume 31
_journal_year 2012
_chemical_formula_moiety 'C55 H46 Ir O P3 '
_chemical_formula_sum 'C55 H46 Ir O P3'
_chemical_formula_weight 1008.11
_space_group_IT_number 14
_symmetry_cell_setting monoclinic
_symmetry_Int_Tables_number 14
_symmetry_space_group_name_Hall '-P 2yn'
_symmetry_space_group_name_H-M 'P 1 21/n 1'
_cell_angle_alpha 90.0000
_cell_angle_beta 90.0030(18)
_cell_angle_gamma 90.0000
_cell_formula_units_Z 4
_cell_length_a 10.0635(4)
_cell_length_b 33.3267(13)
_cell_length_c 13.3096(5)
_cell_measurement_reflns_used 11870
_cell_measurement_temperature 200.1
_cell_measurement_theta_max 27.5
_cell_measurement_theta_min 4.1
_cell_volume 4463.8(3)
_computing_cell_refinement CrystalClear
_computing_data_collection CrystalClear
_computing_data_reduction CrystalStructure
_computing_molecular_graphics Ortep-3(Farrugia,1997)
_computing_publication_material 'CrystalStructure 3.8'
_computing_structure_refinement CRYSTALS
_computing_structure_solution SIR97
_diffrn_ambient_temperature 200.1
_diffrn_detector_area_resol_mean 7.31
_diffrn_measured_fraction_theta_full 0.990
_diffrn_measured_fraction_theta_max 0.990
_diffrn_measurement_device_type 'Rigaku Mercury'
_diffrn_measurement_method '\w or \f'
_diffrn_radiation_type 'Mo K\a'
_diffrn_radiation_wavelength 0.71070
_diffrn_reflns_av_R_equivalents 0.031
_diffrn_reflns_limit_h_max 7
_diffrn_reflns_limit_h_min -13
_diffrn_reflns_limit_k_max 29
_diffrn_reflns_limit_k_min -43
_diffrn_reflns_limit_l_max 17
_diffrn_reflns_limit_l_min -16
_diffrn_reflns_number 34362
_diffrn_reflns_theta_full 27.48
_diffrn_reflns_theta_max 27.48
_exptl_absorpt_coefficient_mu 3.147
_exptl_absorpt_correction_T_max 0.533
_exptl_absorpt_correction_T_min 0.418
_exptl_absorpt_correction_type multi-scan
_exptl_absorpt_process_details 'Jacobson, R. (1998) Private communication'
_exptl_crystal_colour paleYellow
_exptl_crystal_density_diffrn 1.500
_exptl_crystal_density_method 'not measured'
_exptl_crystal_description prism
_exptl_crystal_F_000 2024.00
_exptl_crystal_size_max 0.30
_exptl_crystal_size_mid 0.20
_exptl_crystal_size_min 0.20
_refine_diff_density_max 1.27
_refine_diff_density_min -0.89
_refine_ls_extinction_method none
_refine_ls_goodness_of_fit_ref 1.027
_refine_ls_hydrogen_treatment refall
_refine_ls_number_parameters 585
_refine_ls_number_reflns 10138
_refine_ls_R_factor_gt 0.0269
_refine_ls_shift/su_max 0.0111
_refine_ls_structure_factor_coef Fsqd
_refine_ls_weighting_details 'w = 1/[0.0001Fo^2^ + 1.0000\s(Fo^2^)]/(4Fo^2^)'
_refine_ls_weighting_scheme calc
_refine_ls_wR_factor_ref 0.0540
_reflns_number_gt 8729
_reflns_number_total 10138
_reflns_threshold_expression F^2^>2.0\s(F^2^)
_cod_data_source_file om300216g_si_002.cif
_cod_data_source_block 2-Ir
_cod_original_formula_sum 'C55 H46 Ir O P3 '
_cod_database_code 4078464

loop_
_symmetry_equiv_pos_site_id
_symmetry_equiv_pos_as_xyz
1 +X,+Y,+Z
2 1/2-X,1/2+Y,1/2-Z
3 -X,-Y,-Z
4 1/2+X,1/2-Y,1/2+Z

loop_
_atom_site_label
_atom_site_type_symbol
_atom_site_fract_x
_atom_site_fract_y
_atom_site_fract_z
_atom_site_U_iso_or_equiv
_atom_site_adp_type
_atom_site_occupancy
_atom_site_symmetry_multiplicity
_atom_site_calc_flag
_atom_site_refinement_flags
Ir(1) Ir 0.767850(10) 0.1133 0.221910(10) 0.01415(2) Uani 1.00 1 d .
P(1) P 0.68379(7) 0.06640(2) 0.33372(5) 0.01706(16) Uani 1.00 1 d .
P(2) P 0.81361(7) 0.17594(2) 0.28637(5) 0.01694(16) Uani 1.00 1 d .
P(3) P 0.71593(7) 0.11141(2) 0.05276(5) 0.01694(15) Uani 1.00 1 d .
O(1) O 1.0409(2) 0.07546(7) 0.19817(18) 0.0403(6) Uani 1.00 1 d .
C(1) C 0.9384 0.0904 0.2082 0.023 Uani 1.00 1 d R
C(2) C 0.6885(2) 0.01307(8) 0.2977(2) 0.0199(6) Uani 1.00 1 d .
C(3) C 0.6551(3) -0.01746(8) 0.3649(2) 0.0291(7) Uani 1.00 1 d .
C(4) C 0.6633(3) -0.05736(9) 0.3362(2) 0.0362(9) Uani 1.00 1 d .
C(5) C 0.7051(3) -0.06746(9) 0.2411(2) 0.0391(9) Uani 1.00 1 d .
C(6) C 0.7390(3) -0.03765(9) 0.1742(2) 0.0385(9) Uani 1.00 1 d .
C(7) C 0.7304(3) 0.00230(9) 0.2015(2) 0.0281(7) Uani 1.00 1 d .
C(8) C 0.7622(2) 0.06029(8) 0.4583(2) 0.0209(6) Uani 1.00 1 d .
C(9) C 0.8991(2) 0.05426(9) 0.4625(2) 0.0285(7) Uani 1.00 1 d .
C(10) C 0.9636(3) 0.04845(10) 0.5528(2) 0.0383(9) Uani 1.00 1 d .
C(11) C 0.8919(3) 0.04883(10) 0.6421(2) 0.0414(10) Uani 1.00 1 d .
C(12) C 0.7571(3) 0.05461(10) 0.6396(2) 0.0375(9) Uani 1.00 1 d .
C(13) C 0.6919(3) 0.06038(9) 0.5485(2) 0.0296(8) Uani 1.00 1 d .
C(14) C 0.5094(2) 0.07602(8) 0.3669(2) 0.0214(6) Uani 1.00 1 d .
C(15) C 0.4076(2) 0.04845(9) 0.3520(2) 0.0266(7) Uani 1.00 1 d .
C(16) C 0.2760(2) 0.05931(10) 0.3715(2) 0.0349(8) Uani 1.00 1 d .
C(17) C 0.2454(3) 0.09704(10) 0.4048(2) 0.0371(9) Uani 1.00 1 d .
C(18) C 0.3462(3) 0.12460(9) 0.4215(2) 0.0342(8) Uani 1.00 1 d .
C(19) C 0.4774(2) 0.11411(9) 0.4024(2) 0.0286(7) Uani 1.00 1 d .
C(20) C 0.7339(2) 0.21922(8) 0.2225(2) 0.0214(6) Uani 1.00 1 d .
C(21) C 0.6045(2) 0.21587(8) 0.1873(2) 0.0258(7) Uani 1.00 1 d .
C(22) C 0.5444(3) 0.24702(9) 0.1353(2) 0.0323(8) Uani 1.00 1 d .
C(23) C 0.6140(3) 0.28178(9) 0.1165(2) 0.0356(8) Uani 1.00 1 d .
C(24) C 0.7428(3) 0.28586(9) 0.1504(2) 0.0351(8) Uani 1.00 1 d .
C(25) C 0.8030(3) 0.25472(8) 0.2036(2) 0.0286(7) Uani 1.00 1 d .
C(26) C 0.7635(2) 0.18447(8) 0.4175(2) 0.0205(6) Uani 1.00 1 d .
C(27) C 0.8132(3) 0.15788(9) 0.4886(2) 0.0323(8) Uani 1.00 1 d .
C(28) C 0.7807(3) 0.16141(10) 0.5892(2) 0.0405(9) Uani 1.00 1 d .
C(29) C 0.7001(4) 0.19172(13) 0.6204(2) 0.0555(12) Uani 1.00 1 d .
C(30) C 0.6518(4) 0.21868(15) 0.5519(3) 0.0735(15) Uani 1.00 1 d .
C(31) C 0.6827(3) 0.21500(12) 0.4498(2) 0.0496(11) Uani 1.00 1 d .
C(32) C 0.9866(2) 0.19307(8) 0.2927(2) 0.0200(6) Uani 1.00 1 d .
C(33) C 1.0288(2) 0.22063(8) 0.3649(2) 0.0261(7) Uani 1.00 1 d .
C(34) C 1.1581(3) 0.23507(9) 0.3656(2) 0.0328(8) Uani 1.00 1 d .
C(35) C 1.2475(3) 0.22221(10) 0.2947(2) 0.0352(8) Uani 1.00 1 d .
C(36) C 1.2079(3) 0.19502(10) 0.2223(2) 0.0379(9) Uani 1.00 1 d .
C(37) C 1.0785(2) 0.18049(8) 0.2210(2) 0.0275(7) Uani 1.00 1 d .
C(38) C 0.8213(2) 0.14183(8) -0.0314(2) 0.0213(6) Uani 1.00 1 d .
C(39) C 0.8724(3) 0.12906(10) -0.1235(2) 0.0354(8) Uani 1.00 1 d .
C(40) C 0.9551(3) 0.15356(10) -0.1792(2) 0.0377(9) Uani 1.00 1 d .
C(41) C 0.9862(3) 0.19146(10) -0.1461(2) 0.0322(8) Uani 1.00 1 d .
C(42) C 0.9332(3) 0.20501(9) -0.0571(2) 0.0320(8) Uani 1.00 1 d .
C(43) C 0.8539(2) 0.18020(8) 0.0001(2) 0.0268(7) Uani 1.00 1 d .
C(44) C 0.7219(2) 0.06332(8) -0.01478(19) 0.0196(6) Uani 1.00 1 d .
C(45) C 0.6109(2) 0.04495(8) -0.0560(2) 0.0254(7) Uani 1.00 1 d .
C(46) C 0.6216(3) 0.00867(9) -0.1069(2) 0.0318(8) Uani 1.00 1 d .
C(47) C 0.7441(3) -0.00957(9) -0.1180(2) 0.0302(8) Uani 1.00 1 d .
C(48) C 0.8551(3) 0.00851(9) -0.0778(2) 0.0303(8) Uani 1.00 1 d .
C(49) C 0.8445(2) 0.04411(8) -0.0257(2) 0.0266(7) Uani 1.00 1 d .
C(50) C 0.5473(2) 0.12807(8) 0.0212(2) 0.0224(6) Uani 1.00 1 d .
C(51) C 0.5195(3) 0.15369(9) -0.0580(2) 0.0348(8) Uani 1.00 1 d .
C(52) C 0.3878(3) 0.16347(11) -0.0803(2) 0.0485(11) Uani 1.00 1 d .
C(53) C 0.2846(3) 0.14718(11) -0.0258(2) 0.0448(10) Uani 1.00 1 d .
C(54) C 0.3115(3) 0.12179(10) 0.0520(2) 0.0362(9) Uani 1.00 1 d .
C(55) C 0.4421(2) 0.11268(9) 0.0772(2) 0.0291(7) Uani 1.00 1 d .
H(1) H 1.0526 0.1616 0.1714 0.033 Uiso 1.00 1 c R
H(3) H 1.2695 0.1862 0.1728 0.046 Uiso 1.00 1 c R
H(4) H 1.1851 0.2537 0.4155 0.039 Uiso 1.00 1 c R
H(5) H 1.3361 0.2320 0.2952 0.042 Uiso 1.00 1 c R
H(6) H 0.9678 0.2296 0.4145 0.031 Uiso 1.00 1 c R
H(7) H 0.5561 0.1919 0.1993 0.031 Uiso 1.00 1 c R
H(8) H 0.8917 0.2577 0.2269 0.034 Uiso 1.00 1 c R
H(9) H 0.4552 0.2446 0.1126 0.039 Uiso 1.00 1 c R
H(10) H 0.5737 0.3029 0.0795 0.043 Uiso 1.00 1 c R
H(11) H 0.7900 0.3100 0.1379 0.042 Uiso 1.00 1 c R
H(12) H 0.5901 0.1646 -0.0968 0.042 Uiso 1.00 1 c R
H(13) H 0.4600 0.0956 0.1326 0.035 Uiso 1.00 1 c R
H(14) H 0.1952 0.1538 -0.0418 0.054 Uiso 1.00 1 c R
H(15) H 0.3691 0.1813 -0.1341 0.058 Uiso 1.00 1 c R
H(16) H 0.2403 0.1104 0.0891 0.043 Uiso 1.00 1 c R
H(17) H 0.9511 0.2316 -0.0352 0.038 Uiso 1.00 1 c R
H(18) H 0.8510 0.1030 -0.1474 0.042 Uiso 1.00 1 c R
H(19) H 0.8203 0.1896 0.0625 0.032 Uiso 1.00 1 c R
H(20) H 1.0446 0.2081 -0.1837 0.039 Uiso 1.00 1 c R
H(21) H 0.9900 0.1443 -0.2413 0.045 Uiso 1.00 1 c R
H(22) H 0.5962 0.2400 0.5737 0.088 Uiso 1.00 1 c R
H(23) H 0.8705 0.1369 0.4672 0.039 Uiso 1.00 1 c R
H(24) H 0.6489 0.2337 0.4023 0.059 Uiso 1.00 1 c R
H(25) H 0.6776 0.1942 0.6895 0.067 Uiso 1.00 1 c R
H(26) H 0.8151 0.1427 0.6364 0.049 Uiso 1.00 1 c R
H(27) H 0.5986 0.0646 0.5475 0.036 Uiso 1.00 1 c R
H(28) H 0.9358 0.0447 0.7044 0.050 Uiso 1.00 1 c R
H(29) H 0.9486 0.0540 0.4017 0.034 Uiso 1.00 1 c R
H(30) H 0.7080 0.0549 0.7005 0.045 Uiso 1.00 1 c R
H(31) H 1.0571 0.0444 0.5541 0.046 Uiso 1.00 1 c R
H(32) H 0.7694 -0.0446 0.1089 0.046 Uiso 1.00 1 c R
H(33) H 0.7529 0.0227 0.1546 0.034 Uiso 1.00 1 c R
H(34) H 0.7099 -0.0948 0.2216 0.047 Uiso 1.00 1 c R
H(35) H 0.6255 -0.0106 0.4305 0.035 Uiso 1.00 1 c R
H(36) H 0.6406 -0.0779 0.3827 0.043 Uiso 1.00 1 c R
H(37) H 0.9215 0.0559 0.0032 0.032 Uiso 1.00 1 c R
H(38) H 0.5443 -0.0036 -0.1340 0.038 Uiso 1.00 1 c R
H(39) H 0.5264 0.0574 -0.0493 0.031 Uiso 1.00 1 c R
H(40) H 0.7514 -0.0343 -0.1530 0.036 Uiso 1.00 1 c R
H(41) H 0.9398 -0.0037 -0.0859 0.036 Uiso 1.00 1 c R
H(42) H 0.4281 0.0222 0.3289 0.032 Uiso 1.00 1 c R
H(43) H 0.1553 0.1043 0.4160 0.044 Uiso 1.00 1 c R
H(44) H 0.2072 0.0402 0.3613 0.042 Uiso 1.00 1 c R
H(45) H 0.5467 0.1329 0.4142 0.034 Uiso 1.00 1 c R
H(46) H 0.3260 0.1506 0.4462 0.041 Uiso 1.00 1 c R
H(100) H 0.626(3) 0.1348(9) 0.233(2) 0.038(8) Uiso 1.00 1 d .

loop_
_atom_site_aniso_label
_atom_site_aniso_U_11
_atom_site_aniso_U_22
_atom_site_aniso_U_33
_atom_site_aniso_U_12
_atom_site_aniso_U_13
_atom_site_aniso_U_23
Ir(1) 0.01458(5) 0.01441(5) 0.01345(5) -0.00028(4) 0.00046(3) -0.00004(4)
P(1) 0.0164(3) 0.0178(3) 0.0170(3) -0.0013(2) 0.0009(2) 0.0011(2)
P(2) 0.0181(3) 0.0163(3) 0.0165(3) 0.0011(2) 0.0007(2) -0.0015(2)
P(3) 0.0185(3) 0.0170(3) 0.0153(3) -0.0002(2) -0.0007(2) -0.0001(2)
O(1) 0.0261(11) 0.0457(13) 0.0490(15) 0.0131(9) 0.0016(10) -0.0073(11)
C(1) 0.026(2) 0.021(2) 0.025(2) 0.0003(16) -0.0009(17) -0.0003(15)
C(2) 0.0192(13) 0.0193(12) 0.0213(14) -0.0016(10) -0.0009(10) -0.0003(10)
C(3) 0.0370(17) 0.0249(14) 0.0254(15) -0.0041(12) 0.0049(13) 0.0015(11)
C(4) 0.0461(19) 0.0226(15) 0.0398(19) -0.0037(13) 0.0019(15) 0.0073(13)
C(5) 0.053(2) 0.0194(15) 0.045(2) -0.0011(14) -0.0005(16) -0.0038(13)
C(6) 0.056(2) 0.0306(16) 0.0292(17) 0.0008(15) 0.0044(16) -0.0066(13)
C(7) 0.0363(17) 0.0255(14) 0.0226(15) -0.0003(12) 0.0010(12) -0.0016(11)
C(8) 0.0249(14) 0.0165(12) 0.0212(14) -0.0044(10) -0.0010(11) 0.0014(10)
C(9) 0.0272(15) 0.0322(15) 0.0260(15) 0.0016(12) -0.0017(12) 0.0040(12)
C(10) 0.0347(18) 0.0426(18) 0.0377(19) -0.0001(14) -0.0144(15) 0.0054(15)
C(11) 0.059(2) 0.0394(18) 0.0264(17) -0.0061(16) -0.0166(16) 0.0063(14)
C(12) 0.053(2) 0.0416(18) 0.0179(15) -0.0097(16) 0.0002(14) 0.0030(13)
C(13) 0.0314(16) 0.0333(16) 0.0241(15) -0.0066(12) 0.0034(12) 0.0021(12)
C(14) 0.0185(13) 0.0264(14) 0.0194(13) -0.0017(10) 0.0020(10) 0.0038(10)
C(15) 0.0228(14) 0.0312(15) 0.0260(15) -0.0022(11) -0.0008(12) -0.0016(12)
C(16) 0.0199(15) 0.0487(19) 0.0362(18) -0.0079(13) -0.0008(13) -0.0015(15)
C(17) 0.0205(15) 0.0500(19) 0.0408(19) 0.0050(14) 0.0033(13) 0.0032(15)
C(18) 0.0291(16) 0.0320(16) 0.0415(19) 0.0062(12) 0.0130(14) 0.0019(13)
C(19) 0.0247(14) 0.0262(14) 0.0350(16) -0.0031(12) 0.0090(12) -0.0002(13)
C(20) 0.0292(15) 0.0185(12) 0.0164(13) 0.0060(10) 0.0032(11) -0.0015(10)
C(21) 0.0273(15) 0.0256(14) 0.0244(15) 0.0060(11) 0.0001(12) -0.0033(11)
C(22) 0.0342(17) 0.0390(17) 0.0238(15) 0.0148(13) -0.0046(13) -0.0039(13)
C(23) 0.055(2) 0.0329(17) 0.0192(15) 0.0190(15) -0.0024(14) 0.0028(12)
C(24) 0.054(2) 0.0236(15) 0.0276(17) 0.0030(14) -0.0008(15) 0.0049(12)
C(25) 0.0376(17) 0.0228(14) 0.0253(16) 0.0027(12) -0.0019(13) -0.0001(11)
C(26) 0.0228(14) 0.0230(13) 0.0158(13) -0.0030(10) -0.0001(10) -0.0017(10)
C(27) 0.0473(19) 0.0245(15) 0.0249(15) -0.0019(13) -0.0053(14) -0.0010(12)
C(28) 0.063(2) 0.0373(18) 0.0215(16) -0.0116(17) -0.0096(15) 0.0019(14)
C(29) 0.065(2) 0.082(3) 0.0197(18) 0.004(2) 0.0066(17) -0.0063(18)
C(30) 0.085(3) 0.106(3) 0.029(2) 0.056(2) 0.008(2) -0.010(2)
C(31) 0.059(2) 0.068(2) 0.0221(17) 0.0367(19) -0.0001(16) -0.0056(16)
C(32) 0.0204(13) 0.0186(12) 0.0210(14) -0.0013(10) -0.0007(10) -0.0012(10)
C(33) 0.0252(15) 0.0313(15) 0.0220(14) -0.0046(11) 0.0033(11) -0.0061(11)
C(34) 0.0352(17) 0.0349(16) 0.0282(16) -0.0128(13) 0.0003(13) -0.0062(13)
C(35) 0.0246(16) 0.0407(17) 0.0404(19) -0.0120(13) 0.0032(14) -0.0062(14)
C(36) 0.0277(16) 0.0398(18) 0.046(2) -0.0073(14) 0.0143(14) -0.0160(15)
C(37) 0.0274(15) 0.0247(14) 0.0305(16) -0.0050(11) 0.0044(12) -0.0083(12)
C(38) 0.0221(13) 0.0242(13) 0.0177(13) -0.0002(10) -0.0031(10) 0.0045(10)
C(39) 0.048(2) 0.0361(16) 0.0221(15) -0.0101(15) 0.0052(14) -0.0039(13)
C(40) 0.0445(19) 0.051(2) 0.0181(15) -0.0054(15) 0.0076(13) 0.0013(13)
C(41) 0.0285(16) 0.0427(18) 0.0255(16) -0.0040(13) 0.0012(13) 0.0153(13)
C(42) 0.0376(17) 0.0270(15) 0.0314(17) -0.0066(13) 0.0048(13) 0.0036(12)
C(43) 0.0315(16) 0.0242(14) 0.0249(15) -0.0038(12) 0.0044(12) 0.0011(11)
C(44) 0.0249(14) 0.0201(13) 0.0139(12) 0.0013(10) 0.0003(10) -0.0005(10)
C(45) 0.0219(14) 0.0289(15) 0.0256(15) 0.0000(11) 0.0009(11) -0.0067(11)
C(46) 0.0298(16) 0.0294(15) 0.0361(18) -0.0046(12) -0.0023(13) -0.0098(13)
C(47) 0.0410(18) 0.0248(15) 0.0248(16) 0.0050(12) -0.0027(13) -0.0073(12)
C(48) 0.0301(16) 0.0343(16) 0.0265(16) 0.0114(12) -0.0024(13) -0.0063(12)
C(49) 0.0249(15) 0.0281(15) 0.0270(15) 0.0012(11) -0.0057(12) -0.0046(12)
C(50) 0.0237(14) 0.0184(12) 0.0252(14) 0.0027(10) -0.0067(11) -0.0051(10)
C(51) 0.0379(18) 0.0325(16) 0.0340(17) 0.0019(13) -0.0103(14) 0.0066(13)
C(52) 0.052(2) 0.045(2) 0.049(2) 0.0154(17) -0.0224(18) 0.0086(17)
C(53) 0.0303(18) 0.049(2) 0.055(2) 0.0171(15) -0.0193(16) -0.0144(17)
C(54) 0.0235(15) 0.0402(18) 0.045(2) 0.0060(12) -0.0035(14) -0.0125(14)
C(55) 0.0237(14) 0.0314(15) 0.0321(16) 0.0049(12) -0.0018(12) -0.0044(13)

loop_
_atom_type_symbol
_atom_type_description
_atom_type_scat_dispersion_real
_atom_type_scat_dispersion_imag
_atom_type_scat_source
C C 0.003 0.002
;
International Tables for Crystallography
(1992, Vol. C, Tables 4.2.6.8 and 6.1.1.4)
;
H H 0.000 0.000
;
International Tables for Crystallography
(1992, Vol. C, Table 6.1.1.4)
;
Ir Ir -1.444 7.990
;
International Tables for Crystallography
(1992, Vol. C, Tables 4.2.6.8 and 6.1.1.4)
;
O O 0.011 0.006
;
International Tables for Crystallography
(1992, Vol. C, Tables 4.2.6.8 and 6.1.1.4)
;
P P 0.102 0.094
;
International Tables for Crystallography
(1992, Vol. C, Tables 4.2.6.8 and 6.1.1.4)
;

loop_
_geom_angle_atom_site_label_1
_geom_angle_atom_site_label_2
_geom_angle_atom_site_label_3
_geom_angle
_geom_angle_publ_flag
P(1) Ir(1) P(2) 116.42(2) yes
P(1) Ir(1) P(3) 121.63(2) yes
P(1) Ir(1) C(1) 97.0 yes
P(2) Ir(1) P(3) 115.62(2) yes
P(2) Ir(1) C(1) 102.8 yes
P(3) Ir(1) C(1) 95.8 yes
Ir(1) P(1) C(2) 118.32(9) yes
Ir(1) P(1) C(8) 119.64(9) yes
Ir(1) P(1) C(14) 112.65(8) yes
C(2) P(1) C(8) 96.66(12) yes
C(2) P(1) C(14) 104.80(12) yes
C(8) P(1) C(14) 102.22(12) yes
Ir(1) P(2) C(20) 116.58(8) yes
Ir(1) P(2) C(26) 116.03(8) yes
Ir(1) P(2) C(32) 119.27(8) yes
C(20) P(2) C(26) 101.29(12) yes
C(20) P(2) C(32) 100.90(12) yes
C(26) P(2) C(32) 99.72(12) yes
Ir(1) P(3) C(38) 116.51(8) yes
Ir(1) P(3) C(44) 119.50(8) yes
Ir(1) P(3) C(50) 115.06(9) yes
C(38) P(3) C(44) 99.39(12) yes
C(38) P(3) C(50) 103.09(12) yes
C(44) P(3) C(50) 100.50(12) yes
Ir(1) C(1) O(1) 177.9 yes
P(1) C(2) C(3) 122.1(2) yes
P(1) C(2) C(7) 119.7(2) yes
C(3) C(2) C(7) 118.2(2) yes
C(2) C(3) C(4) 120.6(2) yes
C(3) C(4) C(5) 120.4(2) yes
C(4) C(5) C(6) 119.6(2) yes
C(5) C(6) C(7) 120.6(3) yes
C(2) C(7) C(6) 120.5(2) yes
P(1) C(8) C(9) 118.3(2) yes
P(1) C(8) C(13) 123.8(2) yes
C(9) C(8) C(13) 117.9(2) yes
C(8) C(9) C(10) 121.3(2) yes
C(9) C(10) C(11) 119.9(3) yes
C(10) C(11) C(12) 119.6(3) yes
C(11) C(12) C(13) 120.5(2) yes
C(8) C(13) C(12) 120.7(2) yes
P(1) C(14) C(15) 123.7(2) yes
P(1) C(14) C(19) 117.5(2) yes
C(15) C(14) C(19) 118.7(2) yes
C(14) C(15) C(16) 120.1(2) yes
C(15) C(16) C(17) 120.8(2) yes
C(16) C(17) C(18) 119.7(2) yes
C(17) C(18) C(19) 120.0(2) yes
C(14) C(19) C(18) 120.7(2) yes
P(2) C(20) C(21) 119.8(2) yes
P(2) C(20) C(25) 121.8(2) yes
C(21) C(20) C(25) 118.3(2) yes
C(20) C(21) C(22) 121.2(2) yes
C(21) C(22) C(23) 119.9(2) yes
C(22) C(23) C(24) 120.1(2) yes
C(23) C(24) C(25) 120.1(2) yes
C(20) C(25) C(24) 120.4(2) yes
P(2) C(26) C(27) 116.7(2) yes
P(2) C(26) C(31) 125.1(2) yes
C(27) C(26) C(31) 118.2(2) yes
C(26) C(27) C(28) 121.3(2) yes
C(27) C(28) C(29) 120.0(3) yes
C(28) C(29) C(30) 119.7(3) yes
C(29) C(30) C(31) 120.7(4) yes
C(26) C(31) C(30) 120.1(3) yes
P(2) C(32) C(33) 121.7(2) yes
P(2) C(32) C(37) 120.4(2) yes
C(33) C(32) C(37) 117.8(2) yes
C(32) C(33) C(34) 121.2(2) yes
C(33) C(34) C(35) 120.1(2) yes
C(34) C(35) C(36) 119.7(2) yes
C(35) C(36) C(37) 120.5(3) yes
C(32) C(37) C(36) 120.6(2) yes
P(3) C(38) C(39) 125.3(2) yes
P(3) C(38) C(43) 117.3(2) yes
C(39) C(38) C(43) 117.5(2) yes
C(38) C(39) C(40) 120.8(2) yes
C(39) C(40) C(41) 120.6(2) yes
C(40) C(41) C(42) 119.3(2) yes
C(41) C(42) C(43) 120.2(2) yes
C(38) C(43) C(42) 121.5(2) yes
P(3) C(44) C(45) 123.5(2) yes
P(3) C(44) C(49) 118.6(2) yes
C(45) C(44) C(49) 117.9(2) yes
C(44) C(45) C(46) 121.0(2) yes
C(45) C(46) C(47) 120.2(2) yes
C(46) C(47) C(48) 119.3(2) yes
C(47) C(48) C(49) 120.6(2) yes
C(44) C(49) C(48) 121.0(2) yes
P(3) C(50) C(51) 123.2(2) yes
P(3) C(50) C(55) 118.0(2) yes
C(51) C(50) C(55) 118.7(2) yes
C(50) C(51) C(52) 119.8(3) yes
C(51) C(52) C(53) 120.8(3) yes
C(52) C(53) C(54) 119.6(3) yes
C(53) C(54) C(55) 120.4(3) yes
C(50) C(55) C(54) 120.7(2) yes
P(1) Ir(1) H(100) 85.3(10) no
P(2) Ir(1) H(100) 74.8(10) no
P(3) Ir(1) H(100) 84.3(10) no
C(1) Ir(1) H(100) 177.3 no
C(2) C(3) H(35) 119.3 no
C(4) C(3) H(35) 120.1 no
C(3) C(4) H(36) 119.7 no
C(5) C(4) H(36) 119.8 no
C(4) C(5) H(34) 120.1 no
C(6) C(5) H(34) 120.2 no
C(5) C(6) H(32) 119.7 no
C(7) C(6) H(32) 119.7 no
C(2) C(7) H(33) 119.4 no
C(6) C(7) H(33) 120.1 no
C(8) C(9) H(29) 119.0 no
C(10) C(9) H(29) 119.7 no
C(9) C(10) H(31) 120.0 no
C(11) C(10) H(31) 120.0 no
C(10) C(11) H(28) 120.2 no
C(12) C(11) H(28) 120.2 no
C(11) C(12) H(30) 119.7 no
C(13) C(12) H(30) 119.8 no
C(8) C(13) H(27) 119.4 no
C(12) C(13) H(27) 119.9 no
C(14) C(15) H(42) 119.6 no
C(16) C(15) H(42) 120.3 no
C(15) C(16) H(44) 119.4 no
C(17) C(16) H(44) 119.9 no
C(16) C(17) H(43) 120.0 no
C(18) C(17) H(43) 120.3 no
C(17) C(18) H(46) 120.3 no
C(19) C(18) H(46) 119.7 no
C(14) C(19) H(45) 119.1 no
C(18) C(19) H(45) 120.1 no
C(20) C(21) H(7) 119.4 no
C(22) C(21) H(7) 119.4 no
C(21) C(22) H(9) 120.4 no
C(23) C(22) H(9) 119.7 no
C(22) C(23) H(10) 120.0 no
C(24) C(23) H(10) 119.9 no
C(23) C(24) H(11) 119.7 no
C(25) C(24) H(11) 120.2 no
C(20) C(25) H(8) 119.7 no
C(24) C(25) H(8) 119.8 no
C(26) C(27) H(23) 118.9 no
C(28) C(27) H(23) 119.8 no
C(27) C(28) H(26) 119.9 no
C(29) C(28) H(26) 120.1 no
C(28) C(29) H(25) 120.1 no
C(30) C(29) H(25) 120.2 no
C(29) C(30) H(22) 119.9 no
C(31) C(30) H(22) 119.5 no
C(26) C(31) H(24) 119.4 no
C(30) C(31) H(24) 120.6 no
C(32) C(33) H(6) 119.3 no
C(34) C(33) H(6) 119.5 no
C(33) C(34) H(4) 120.0 no
C(35) C(34) H(4) 119.8 no
C(34) C(35) H(5) 120.2 no
C(36) C(35) H(5) 120.0 no
C(35) C(36) H(3) 119.9 no
C(37) C(36) H(3) 119.7 no
C(32) C(37) H(1) 119.6 no
C(36) C(37) H(1) 119.8 no
C(38) C(39) H(18) 119.3 no
C(40) C(39) H(18) 119.8 no
C(39) C(40) H(21) 119.8 no
C(41) C(40) H(21) 119.6 no
C(40) C(41) H(20) 120.5 no
C(42) C(41) H(20) 120.2 no
C(41) C(42) H(17) 119.8 no
C(43) C(42) H(17) 120.0 no
C(38) C(43) H(19) 119.1 no
C(42) C(43) H(19) 119.3 no
C(44) C(45) H(39) 119.4 no
C(46) C(45) H(39) 119.6 no
C(45) C(46) H(38) 119.8 no
C(47) C(46) H(38) 120.0 no
C(46) C(47) H(40) 120.2 no
C(48) C(47) H(40) 120.5 no
C(47) C(48) H(41) 119.7 no
C(49) C(48) H(41) 119.7 no
C(44) C(49) H(37) 119.3 no
C(48) C(49) H(37) 119.8 no
C(50) C(51) H(12) 119.8 no
C(52) C(51) H(12) 120.4 no
C(51) C(52) H(15) 119.6 no
C(53) C(52) H(15) 119.6 no
C(52) C(53) H(14) 120.3 no
C(54) C(53) H(14) 120.1 no
C(53) C(54) H(16) 119.6 no
C(55) C(54) H(16) 120.0 no
C(50) C(55) H(13) 119.5 no
C(54) C(55) H(13) 119.8 no

loop_
_geom_bond_atom_site_label_1
_geom_bond_atom_site_label_2
_geom_bond_distance
_geom_bond_publ_flag
Ir(1) P(1) 2.3178(6) yes
Ir(1) P(2) 2.3038(6) yes
Ir(1) P(3) 2.3120(6) yes
Ir(1) C(1) 1.887(4) yes
P(1) C(2) 1.841(2) yes
P(1) C(8) 1.848(2) yes
P(1) C(14) 1.838(2) yes
P(2) C(20) 1.856(2) yes
P(2) C(26) 1.838(2) yes
P(2) C(32) 1.834(2) yes
P(3) C(38) 1.846(2) yes
P(3) C(44) 1.839(2) yes
P(3) C(50) 1.834(2) yes
O(1) C(1) 1.153(2) yes
C(2) C(3) 1.395(3) yes
C(2) C(7) 1.396(4) yes
C(3) C(4) 1.386(4) yes
C(4) C(5) 1.375(4) yes
C(5) C(6) 1.377(4) yes
C(6) C(7) 1.383(4) yes
C(8) C(9) 1.393(3) yes
C(8) C(13) 1.393(4) yes
C(9) C(10) 1.380(4) yes
C(10) C(11) 1.390(4) yes
C(11) C(12) 1.370(5) yes
C(12) C(13) 1.392(4) yes
C(14) C(15) 1.390(3) yes
C(14) C(19) 1.392(4) yes
C(15) C(16) 1.397(4) yes
C(16) C(17) 1.369(4) yes
C(17) C(18) 1.386(4) yes
C(18) C(19) 1.390(4) yes
C(20) C(21) 1.389(3) yes
C(20) C(25) 1.395(3) yes
C(21) C(22) 1.386(4) yes
C(22) C(23) 1.377(4) yes
C(23) C(24) 1.379(4) yes
C(24) C(25) 1.394(4) yes
C(26) C(27) 1.390(4) yes
C(26) C(31) 1.372(4) yes
C(27) C(28) 1.383(4) yes
C(28) C(29) 1.360(5) yes
C(29) C(30) 1.369(6) yes
C(30) C(31) 1.400(5) yes
C(32) C(33) 1.396(3) yes
C(32) C(37) 1.394(3) yes
C(33) C(34) 1.387(4) yes
C(34) C(35) 1.372(4) yes
C(35) C(36) 1.382(4) yes
C(36) C(37) 1.389(4) yes
C(38) C(39) 1.395(4) yes
C(38) C(43) 1.385(3) yes
C(39) C(40) 1.381(4) yes
C(40) C(41) 1.374(4) yes
C(41) C(42) 1.375(4) yes
C(42) C(43) 1.379(4) yes
C(44) C(45) 1.387(3) yes
C(44) C(49) 1.398(3) yes
C(45) C(46) 1.390(4) yes
C(46) C(47) 1.383(4) yes
C(47) C(48) 1.377(4) yes
C(48) C(49) 1.379(4) yes
C(50) C(51) 1.386(4) yes
C(50) C(55) 1.393(4) yes
C(51) C(52) 1.396(5) yes
C(52) C(53) 1.378(5) yes
C(53) C(54) 1.365(5) yes
C(54) C(55) 1.390(4) yes
Ir(1) H(100) 1.60(3) no
C(3) H(35) 0.950 no
C(4) H(36) 0.950 no
C(5) H(34) 0.950 no
C(6) H(32) 0.950 no
C(7) H(33) 0.950 no
C(9) H(29) 0.950 no
C(10) H(31) 0.950 no
C(11) H(28) 0.950 no
C(12) H(30) 0.950 no
C(13) H(27) 0.950 no
C(15) H(42) 0.950 no
C(16) H(44) 0.950 no
C(17) H(43) 0.950 no
C(18) H(46) 0.950 no
C(19) H(45) 0.950 no
C(21) H(7) 0.950 no
C(22) H(9) 0.950 no
C(23) H(10) 0.950 no
C(24) H(11) 0.950 no
C(25) H(8) 0.950 no
C(27) H(23) 0.950 no
C(28) H(26) 0.950 no
C(29) H(25) 0.950 no
C(30) H(22) 0.950 no
C(31) H(24) 0.950 no
C(33) H(6) 0.950 no
C(34) H(4) 0.950 no
C(35) H(5) 0.950 no
C(36) H(3) 0.950 no
C(37) H(1) 0.950 no
C(39) H(18) 0.950 no
C(40) H(21) 0.950 no
C(41) H(20) 0.950 no
C(42) H(17) 0.950 no
C(43) H(19) 0.950 no
C(45) H(39) 0.950 no
C(46) H(38) 0.950 no
C(47) H(40) 0.950 no
C(48) H(41) 0.950 no
C(49) H(37) 0.950 no
C(51) H(12) 0.950 no
C(52) H(15) 0.950 no
C(53) H(14) 0.950 no
C(54) H(16) 0.950 no
C(55) H(13) 0.950 no

loop_
_geom_contact_atom_site_label_1
_geom_contact_atom_site_label_2
_geom_contact_distance
_geom_contact_site_symmetry_2
Ir(1) O(1) 3.039(2) .
Ir(1) C(2) 3.579(2) .
Ir(1) C(14) 3.469(2) .
Ir(1) C(20) 3.547(2) .
Ir(1) C(26) 3.522(2) .
Ir(1) C(32) 3.578(2) .
Ir(1) C(38) 3.545(2) .
Ir(1) C(44) 3.593(2) .
Ir(1) C(50) 3.507(2) .
P(1) C(1) 3.161 .
P(1) C(3) 2.840(2) .
P(1) C(7) 2.807(3) .
P(1) C(9) 2.792(3) .
P(1) C(13) 2.866(3) .
P(1) C(15) 2.854(2) .
P(1) C(19) 2.771(3) .
P(2) C(1) 3.284 .
P(2) C(21) 2.818(2) .
P(2) C(25) 2.849(2) .
P(2) C(27) 2.758(3) .
P(2) C(31) 2.857(3) .
P(2) C(33) 2.829(2) .
P(2) C(37) 2.809(3) .
P(3) C(1) 3.128 .
P(3) C(39) 2.886(3) .
P(3) C(43) 2.770(2) .
P(3) C(45) 2.849(2) .
P(3) C(49) 2.792(2) .
P(3) C(51) 2.840(3) .
P(3) C(55) 2.775(2) .
O(1) Ir(1) 3.039(2) .
O(1) C(16) 3.348(3) 1_655
O(1) C(17) 3.509(4) 1_655
O(1) C(37) 3.534(3) .
O(1) C(47) 3.263(3) 3_755
O(1) C(48) 3.390(3) 3_755
C(1) P(1) 3.161 .
C(1) P(2) 3.284 .
C(1) P(3) 3.128 .
C(1) C(37) 3.322 .
C(2) Ir(1) 3.579(2) .
C(2) C(4) 2.416(4) .
C(2) C(5) 2.793(4) .
C(2) C(6) 2.413(4) .
C(2) C(8) 2.756(3) .
C(2) C(9) 3.344(4) .
C(2) C(14) 2.915(3) .
C(2) C(15) 3.147(3) .
C(3) P(1) 2.840(2) .
C(3) C(5) 2.397(4) .
C(3) C(6) 2.758(4) .
C(3) C(7) 2.395(4) .
C(3) C(8) 3.070(3) .
C(3) C(13) 3.583(4) .
C(3) C(14) 3.443(3) .
C(3) C(15) 3.325(4) .
C(4) C(2) 2.416(4) .
C(4) C(6) 2.379(4) .
C(4) C(7) 2.761(4) .
C(5) C(2) 2.793(4) .
C(5) C(3) 2.397(4) .
C(5) C(7) 2.397(4) .
C(6) C(2) 2.413(4) .
C(6) C(3) 2.758(4) .
C(6) C(4) 2.379(4) .
C(7) P(1) 2.807(3) .
C(7) C(3) 2.395(4) .
C(7) C(4) 2.761(4) .
C(7) C(5) 2.397(4) .
C(7) C(44) 3.525(3) .
C(7) C(49) 3.522(4) .
C(8) C(2) 2.756(3) .
C(8) C(3) 3.070(3) .
C(8) C(10) 2.418(4) .
C(8) C(11) 2.799(4) .
C(8) C(12) 2.420(4) .
C(8) C(14) 2.869(3) .
C(8) C(19) 3.462(4) .
C(8) C(27) 3.317(4) .
C(9) P(1) 2.792(3) .
C(9) C(2) 3.344(4) .
C(9) C(11) 2.399(4) .
C(9) C(12) 2.757(4) .
C(9) C(13) 2.387(4) .
C(9) C(27) 3.577(4) .
C(10) C(8) 2.418(4) .
C(10) C(10) 3.598(4) 3_756
C(10) C(12) 2.386(4) .
C(10) C(13) 2.763(4) .
C(11) C(8) 2.799(4) .
C(11) C(9) 2.399(4) .
C(11) C(13) 2.398(4) .
C(12) C(8) 2.420(4) .
C(12) C(9) 2.757(4) .
C(12) C(10) 2.386(4) .
C(13) P(1) 2.866(3) .
C(13) C(3) 3.583(4) .
C(13) C(9) 2.387(4) .
C(13) C(10) 2.763(4) .
C(13) C(11) 2.398(4) .
C(13) C(14) 3.080(4) .
C(13) C(19) 3.412(4) .
C(13) C(27) 3.561(4) .
C(13) C(28) 3.525(4) .
C(14) Ir(1) 3.469(2) .
C(14) C(2) 2.915(3) .
C(14) C(3) 3.443(3) .
C(14) C(8) 2.869(3) .
C(14) C(13) 3.080(4) .
C(14) C(16) 2.415(3) .
C(14) C(17) 2.793(4) .
C(14) C(18) 2.418(4) .
C(15) P(1) 2.854(2) .
C(15) C(2) 3.147(3) .
C(15) C(3) 3.325(4) .
C(15) C(17) 2.404(4) .
C(15) C(18) 2.771(4) .
C(15) C(19) 2.394(4) .
C(16) O(1) 3.348(3) 1_455
C(16) C(14) 2.415(3) .
C(16) C(18) 2.383(4) .
C(16) C(19) 2.759(4) .
C(17) O(1) 3.509(4) 1_455
C(17) C(14) 2.793(4) .
C(17) C(15) 2.404(4) .
C(17) C(19) 2.404(4) .
C(18) C(14) 2.418(4) .
C(18) C(15) 2.771(4) .
C(18) C(16) 2.383(4) .
C(19) P(1) 2.771(3) .
C(19) C(8) 3.462(4) .
C(19) C(13) 3.412(4) .
C(19) C(15) 2.394(4) .
C(19) C(16) 2.759(4) .
C(19) C(17) 2.404(4) .
C(20) Ir(1) 3.547(2) .
C(20) C(22) 2.418(4) .
C(20) C(23) 2.792(4) .
C(20) C(24) 2.421(4) .
C(20) C(26) 2.857(3) .
C(20) C(31) 3.071(4) .
C(20) C(32) 2.845(3) .
C(20) C(33) 3.522(3) .
C(20) C(43) 3.451(4) .
C(21) P(2) 2.818(2) .
C(21) C(23) 2.392(4) .
C(21) C(24) 2.760(4) .
C(21) C(25) 2.391(4) .
C(21) C(31) 3.581(4) .
C(22) C(20) 2.418(4) .
C(22) C(24) 2.389(4) .
C(22) C(25) 2.769(4) .
C(23) C(20) 2.792(4) .
C(23) C(21) 2.392(4) .
C(23) C(25) 2.403(4) .
C(23) C(33) 3.457(4) 4_454
C(23) C(34) 3.415(4) 4_454
C(23) C(41) 3.527(4) 4_455
C(24) C(20) 2.421(4) .
C(24) C(21) 2.760(4) .
C(24) C(22) 2.389(4) .
C(25) P(2) 2.849(2) .
C(25) C(21) 2.391(4) .
C(25) C(22) 2.769(4) .
C(25) C(23) 2.403(4) .
C(25) C(32) 3.007(3) .
C(25) C(33) 3.327(4) .
C(26) Ir(1) 3.522(2) .
C(26) C(20) 2.857(3) .
C(26) C(28) 2.418(4) .
C(26) C(29) 2.786(4) .
C(26) C(30) 2.402(5) .
C(26) C(32) 2.807(3) .
C(26) C(33) 3.012(3) .
C(27) P(2) 2.758(3) .
C(27) C(8) 3.317(4) .
C(27) C(9) 3.577(4) .
C(27) C(13) 3.561(4) .
C(27) C(29) 2.376(5) .
C(27) C(30) 2.731(5) .
C(27) C(31) 2.370(4) .
C(27) C(32) 3.350(4) .
C(27) C(33) 3.434(4) .
C(28) C(13) 3.525(4) .
C(28) C(26) 2.418(4) .
C(28) C(30) 2.361(6) .
C(28) C(31) 2.758(4) .
C(28) C(40) 3.557(4) 1_556
C(29) C(26) 2.786(4) .
C(29) C(27) 2.376(5) .
C(29) C(31) 2.407(5) .
C(30) C(26) 2.402(5) .
C(30) C(27) 2.731(5) .
C(30) C(28) 2.361(6) .
C(31) P(2) 2.857(3) .
C(31) C(20) 3.071(4) .
C(31) C(21) 3.581(4) .
C(31) C(27) 2.370(4) .
C(31) C(28) 2.758(4) .
C(31) C(29) 2.407(5) .
C(32) Ir(1) 3.578(2) .
C(32) C(20) 2.845(3) .
C(32) C(25) 3.007(3) .
C(32) C(26) 2.807(3) .
C(32) C(27) 3.350(4) .
C(32) C(34) 2.425(4) .
C(32) C(35) 2.800(4) .
C(32) C(36) 2.418(4) .
C(33) P(2) 2.829(2) .
C(33) C(20) 3.522(3) .
C(33) C(23) 3.457(4) 4_555
C(33) C(25) 3.327(4) .
C(33) C(26) 3.012(3) .
C(33) C(27) 3.434(4) .
C(33) C(35) 2.391(4) .
C(33) C(36) 2.753(4) .
C(33) C(37) 2.389(4) .
C(34) C(23) 3.415(4) 4_555
C(34) C(32) 2.425(4) .
C(34) C(36) 2.381(4) .
C(34) C(37) 2.766(4) .
C(34) C(42) 3.565(4) 4_555
C(35) C(32) 2.800(4) .
C(35) C(33) 2.391(4) .
C(35) C(37) 2.405(4) .
C(36) C(32) 2.418(4) .
C(36) C(33) 2.753(4) .
C(36) C(34) 2.381(4) .
C(36) C(54) 3.490(4) 1_655
C(37) P(2) 2.809(3) .
C(37) O(1) 3.534(3) .
C(37) C(1) 3.322 .
C(37) C(33) 2.389(4) .
C(37) C(34) 2.766(4) .
C(37) C(35) 2.405(4) .
C(38) Ir(1) 3.545(2) .
C(38) C(40) 2.414(4) .
C(38) C(41) 2.796(4) .
C(38) C(42) 2.412(4) .
C(38) C(44) 2.810(3) .
C(38) C(49) 3.266(3) .
C(38) C(50) 2.882(3) .
C(38) C(51) 3.084(4) .
C(39) P(3) 2.886(3) .
C(39) C(41) 2.393(4) .
C(39) C(42) 2.750(4) .
C(39) C(43) 2.377(4) .
C(39) C(44) 3.031(4) .
C(39) C(49) 3.129(4) .
C(40) C(28) 3.557(4) 1_554
C(40) C(38) 2.414(4) .
C(40) C(42) 2.373(4) .
C(40) C(43) 2.742(4) .
C(41) C(23) 3.527(4) 4_554
C(41) C(38) 2.796(4) .
C(41) C(39) 2.393(4) .
C(41) C(43) 2.388(4) .
C(42) C(34) 3.565(4) 4_454
C(42) C(38) 2.412(4) .
C(42) C(39) 2.750(4) .
C(42) C(40) 2.373(4) .
C(43) P(3) 2.770(2) .
C(43) C(20) 3.451(4) .
C(43) C(39) 2.377(4) .
C(43) C(40) 2.742(4) .
C(43) C(41) 2.388(4) .
C(43) C(50) 3.551(3) .
C(43) C(51) 3.564(4) .
C(44) Ir(1) 3.593(2) .
C(44) C(7) 3.525(3) .
C(44) C(38) 2.810(3) .
C(44) C(39) 3.031(4) .
C(44) C(46) 2.417(4) .
C(44) C(47) 2.799(4) .
C(44) C(48) 2.416(4) .
C(44) C(50) 2.823(3) .
C(44) C(55) 3.483(3) .
C(45) P(3) 2.849(2) .
C(45) C(47) 2.404(4) .
C(45) C(48) 2.757(4) .
C(45) C(49) 2.386(4) .
C(45) C(50) 3.023(3) .
C(45) C(55) 3.335(4) .
C(46) C(44) 2.417(4) .
C(46) C(48) 2.382(4) .
C(46) C(49) 2.757(4) .
C(47) O(1) 3.263(3) 3_755
C(47) C(44) 2.799(4) .
C(47) C(45) 2.404(4) .
C(47) C(49) 2.394(4) .
C(48) O(1) 3.390(3) 3_755
C(48) C(44) 2.416(4) .
C(48) C(45) 2.757(4) .
C(48) C(46) 2.382(4) .
C(49) P(3) 2.792(2) .
C(49) C(7) 3.522(4) .
C(49) C(38) 3.266(3) .
C(49) C(39) 3.129(4) .
C(49) C(45) 2.386(4) .
C(49) C(46) 2.757(4) .
C(49) C(47) 2.394(4) .
C(50) Ir(1) 3.507(2) .
C(50) C(38) 2.882(3) .
C(50) C(43) 3.551(3) .
C(50) C(44) 2.823(3) .
C(50) C(45) 3.023(3) .
C(50) C(52) 2.407(4) .
C(50) C(53) 2.791(4) .
C(50) C(54) 2.418(4) .
C(51) P(3) 2.840(3) .
C(51) C(38) 3.084(4) .
C(51) C(43) 3.564(4) .
C(51) C(53) 2.412(4) .
C(51) C(54) 2.767(4) .
C(51) C(55) 2.390(4) .
C(52) C(50) 2.407(4) .
C(52) C(54) 2.370(5) .
C(52) C(55) 2.748(4) .
C(53) C(50) 2.791(4) .
C(53) C(51) 2.412(4) .
C(53) C(55) 2.390(4) .
C(54) C(36) 3.490(4) 1_455
C(54) C(50) 2.418(4) .
C(54) C(51) 2.767(4) .
C(54) C(52) 2.370(5) .
C(55) P(3) 2.775(2) .
C(55) C(44) 3.483(3) .
C(55) C(45) 3.335(4) .
C(55) C(51) 2.390(4) .
C(55) C(52) 2.748(4) .
C(55) C(53) 2.390(4) .
Ir(1) H(1) 3.355 .
Ir(1) H(7) 3.390 .
Ir(1) H(13) 3.370 .
Ir(1) H(19) 3.355 .
Ir(1) H(23) 3.513 .
Ir(1) H(29) 3.596 .
Ir(1) H(33) 3.153 .
Ir(1) H(45) 3.454 .
P(1) H(23) 3.493 .
P(1) H(27) 2.972 .
P(1) H(29) 2.844 .
P(1) H(33) 2.879 .
P(1) H(35) 2.931 .
P(1) H(42) 2.965 .
P(1) H(45) 2.821 .
P(1) H(100) 2.71(3) .
P(2) H(1) 2.891 .
P(2) H(6) 2.918 .
P(2) H(7) 2.888 .
P(2) H(8) 2.943 .
P(2) H(19) 3.015 .
P(2) H(23) 2.795 .
P(2) H(24) 2.972 .
P(2) H(45) 3.488 .
P(2) H(100) 2.44(3) .
P(3) H(12) 2.951 .
P(3) H(13) 2.836 .
P(3) H(18) 3.004 .
P(3) H(19) 2.814 .
P(3) H(33) 3.274 .
P(3) H(37) 2.853 .
P(3) H(39) 2.954 .
P(3) H(100) 2.68(3) .
O(1) H(1) 2.894 .
O(1) H(16) 2.736 1_655
O(1) H(29) 2.951 .
O(1) H(33) 3.439 .
O(1) H(37) 2.933 .
O(1) H(40) 2.571 3_755
O(1) H(41) 2.827 3_755
O(1) H(43) 3.264 1_655
O(1) H(44) 2.982 1_655
C(1) H(1) 2.681 .
C(1) H(16) 3.491 1_655
C(1) H(29) 2.847 .
C(1) H(33) 3.014 .
C(1) H(37) 2.966 .
C(1) H(41) 3.536 3_755
C(1) H(43) 3.553 1_655
C(1) H(100) 3.486 .
C(2) H(29) 3.259 .
C(2) H(32) 3.268 .
C(2) H(33) 2.038 .
C(2) H(35) 2.036 .
C(2) H(36) 3.270 .
C(2) H(38) 3.215 3_655
C(2) H(42) 2.670 .
C(3) H(27) 3.216 3_656
C(3) H(31) 3.219 3_756
C(3) H(33) 3.255 .
C(3) H(34) 3.254 .
C(3) H(36) 2.032 .
C(3) H(42) 2.682 .
C(4) H(27) 3.066 3_656
C(4) H(31) 3.200 3_756
C(4) H(32) 3.236 .
C(4) H(34) 2.026 .
C(4) H(35) 2.036 .
C(4) H(42) 3.556 .
C(5) H(32) 2.024 .
C(5) H(33) 3.253 .
C(5) H(35) 3.253 .
C(5) H(36) 2.023 .
C(5) H(39) 3.473 3_655
C(6) H(33) 2.033 .
C(6) H(34) 2.029 .
C(6) H(36) 3.237 .
C(6) H(38) 3.210 3_655
C(6) H(39) 3.213 3_655
C(7) H(32) 2.029 .
C(7) H(34) 3.255 .
C(7) H(35) 3.254 .
C(7) H(38) 2.907 3_655
C(7) H(42) 3.545 .
C(8) H(23) 2.778 .
C(8) H(27) 2.035 .
C(8) H(29) 2.032 .
C(8) H(30) 3.274 .
C(8) H(31) 3.272 .
C(8) H(35) 2.760 .
C(8) H(45) 3.302 .
C(9) H(23) 2.770 .
C(9) H(27) 3.248 .
C(9) H(28) 3.257 .
C(9) H(31) 2.030 .
C(9) H(31) 3.325 3_756
C(9) H(35) 3.527 .
C(9) H(43) 3.132 1_655
C(9) H(44) 3.413 1_655
C(10) H(23) 3.296 .
C(10) H(28) 2.040 .
C(10) H(29) 2.026 .
C(10) H(29) 3.579 3_756
C(10) H(30) 3.244 .
C(10) H(31) 3.413 3_756
C(10) H(43) 3.241 1_655
C(10) H(44) 3.548 1_655
C(11) H(18) 3.358 1_556
C(11) H(26) 3.224 .
C(11) H(27) 3.252 .
C(11) H(29) 3.255 .
C(11) H(30) 2.017 .
C(11) H(31) 2.039 .
C(11) H(44) 3.131 3_656
C(12) H(18) 3.395 1_556
C(12) H(26) 2.994 .
C(12) H(27) 2.039 .
C(12) H(28) 2.022 .
C(12) H(31) 3.243 .
C(12) H(42) 3.195 3_656
C(12) H(44) 3.180 3_656
C(13) H(23) 3.301 .
C(13) H(26) 3.231 .
C(13) H(28) 3.257 .
C(13) H(29) 3.245 .
C(13) H(30) 2.038 .
C(13) H(35) 2.918 .
C(13) H(36) 3.518 3_656
C(13) H(42) 3.421 3_656
C(13) H(45) 3.342 .
C(14) H(13) 3.224 .
C(14) H(27) 2.594 .
C(14) H(35) 3.228 .
C(14) H(42) 2.035 .
C(14) H(44) 3.267 .
C(14) H(45) 2.032 .
C(14) H(46) 3.272 .
C(14) H(100) 2.90(3) .
C(15) H(13) 3.357 .
C(15) H(27) 3.278 .
C(15) H(35) 3.126 .
C(15) H(35) 3.175 3_656
C(15) H(38) 3.300 3_655
C(15) H(40) 3.130 3_655
C(15) H(43) 3.261 .
C(15) H(44) 2.039 .
C(15) H(45) 3.250 .
C(16) H(29) 3.324 1_455
C(16) H(31) 3.318 1_455
C(16) H(35) 3.251 3_656
C(16) H(36) 3.434 3_656
C(16) H(40) 3.037 3_655
C(16) H(42) 2.048 .
C(16) H(43) 2.019 .
C(16) H(46) 3.242 .
C(17) H(29) 3.314 1_455
C(17) H(31) 3.258 1_455
C(17) H(36) 3.119 3_656
C(17) H(42) 3.259 .
C(17) H(44) 2.017 .
C(17) H(45) 3.262 .
C(17) H(46) 2.038 .
C(18) H(36) 3.040 3_656
C(18) H(43) 2.038 .
C(18) H(44) 3.242 .
C(18) H(45) 2.039 .
C(19) H(27) 2.818 .
C(19) H(36) 3.325 3_656
C(19) H(42) 3.253 .
C(19) H(43) 3.263 .
C(19) H(46) 2.036 .
C(19) H(100) 2.79(3) .
C(20) H(6) 3.491 .
C(20) H(7) 2.032 .
C(20) H(8) 2.041 .
C(20) H(9) 3.274 .
C(20) H(11) 3.278 .
C(20) H(19) 2.503 .
C(20) H(20) 3.326 4_455
C(20) H(24) 2.587 .
C(20) H(100) 3.02(3) .
C(21) H(3) 3.518 1_455
C(21) H(5) 3.106 1_455
C(21) H(8) 3.251 .
C(21) H(9) 2.039 .
C(21) H(10) 3.250 .
C(21) H(19) 2.871 .
C(21) H(20) 3.120 4_455
C(21) H(24) 2.957 .
C(21) H(100) 2.78(3) .
C(22) H(3) 3.465 1_455
C(22) H(4) 3.250 4_454
C(22) H(5) 3.029 1_455
C(22) H(6) 3.136 4_454
C(22) H(7) 2.029 .
C(22) H(10) 2.026 .
C(22) H(11) 3.244 .
C(22) H(19) 3.508 .
C(22) H(20) 2.836 4_455
C(23) H(4) 3.011 4_454
C(23) H(6) 3.088 4_454
C(23) H(7) 3.246 .
C(23) H(8) 3.258 .
C(23) H(9) 2.023 .
C(23) H(11) 2.026 .
C(23) H(20) 2.771 4_455
C(23) H(21) 3.349 4_455
C(24) H(4) 3.443 4_454
C(24) H(8) 2.040 .
C(24) H(9) 3.244 .
C(24) H(10) 2.028 .
C(24) H(15) 3.322 4_555
C(24) H(19) 3.502 .
C(24) H(20) 2.982 4_455
C(24) H(46) 3.545 4_554
C(25) H(6) 3.366 .
C(25) H(7) 3.250 .
C(25) H(10) 3.260 .
C(25) H(11) 2.044 .
C(25) H(15) 3.108 4_555
C(25) H(17) 3.593 .
C(25) H(19) 2.874 .
C(25) H(20) 3.248 4_455
C(25) H(22) 3.424 4_554
C(25) H(24) 3.146 .
C(26) H(6) 2.548 .
C(26) H(7) 3.584 .
C(26) H(22) 3.254 .
C(26) H(23) 2.028 .
C(26) H(24) 2.016 .
C(26) H(26) 3.271 .
C(26) H(45) 2.778 .
C(26) H(100) 3.27(3) .
C(27) H(6) 3.018 .
C(27) H(10) 3.169 4_555
C(27) H(24) 3.231 .
C(27) H(25) 3.236 .
C(27) H(26) 2.032 .
C(27) H(45) 2.978 .
C(28) H(10) 3.182 4_555
C(28) H(21) 3.139 1_556
C(28) H(22) 3.218 .
C(28) H(23) 2.030 .
C(28) H(25) 2.012 .
C(28) H(45) 3.446 .
C(29) H(9) 3.333 4_555
C(29) H(22) 2.018 .
C(29) H(23) 3.231 .
C(29) H(24) 3.263 .
C(29) H(26) 2.012 .
C(30) H(8) 3.591 4_455
C(30) H(9) 3.388 4_555
C(30) H(17) 2.858 4_455
C(30) H(24) 2.053 .
C(30) H(25) 2.021 .
C(30) H(26) 3.221 .
C(30) H(45) 3.557 .
C(31) H(6) 2.948 .
C(31) H(17) 2.939 4_455
C(31) H(20) 3.415 4_455
C(31) H(22) 2.043 .
C(31) H(23) 3.225 .
C(31) H(25) 3.265 .
C(31) H(45) 3.096 .
C(32) H(1) 2.037 .
C(32) H(3) 3.271 .
C(32) H(4) 3.279 .
C(32) H(6) 2.037 .
C(32) H(8) 2.512 .
C(32) H(19) 3.492 .
C(32) H(23) 3.204 .
C(33) H(1) 3.251 .
C(33) H(4) 2.036 .
C(33) H(5) 3.251 .
C(33) H(8) 2.608 .
C(33) H(9) 3.572 4_555
C(33) H(10) 2.995 4_555
C(33) H(23) 3.490 .
C(34) H(3) 3.238 .
C(34) H(5) 2.024 .
C(34) H(6) 2.031 .
C(34) H(8) 3.341 .
C(34) H(10) 3.229 4_555
C(34) H(12) 3.450 4_555
C(34) H(17) 3.416 4_555
C(34) H(25) 3.331 4_554
C(34) H(46) 3.453 1_655
C(35) H(1) 3.260 .
C(35) H(3) 2.030 .
C(35) H(4) 2.020 .
C(35) H(6) 3.244 .
C(35) H(7) 3.504 1_655
C(35) H(9) 3.287 1_655
C(35) H(17) 3.419 4_555
C(35) H(22) 3.543 4_554
C(35) H(25) 3.197 4_554
C(35) H(46) 3.222 1_655
C(36) H(1) 2.036 .
C(36) H(4) 3.240 .
C(36) H(5) 2.031 .
C(36) H(7) 3.518 1_655
C(36) H(9) 3.325 1_655
C(36) H(16) 3.348 1_655
C(36) H(22) 3.140 4_554
C(36) H(46) 3.533 1_655
C(37) H(3) 2.035 .
C(37) H(5) 3.262 .
C(37) H(6) 3.249 .
C(37) H(8) 3.187 .
C(37) H(16) 3.346 1_655
C(37) H(19) 3.361 .
C(37) H(22) 3.300 4_554
C(38) H(12) 2.598 .
C(38) H(17) 3.265 .
C(38) H(18) 2.037 .
C(38) H(19) 2.026 .
C(38) H(21) 3.269 .
C(38) H(37) 3.071 .
C(39) H(12) 3.098 .
C(39) H(14) 3.524 1_655
C(39) H(19) 3.238 .
C(39) H(20) 3.252 .
C(39) H(21) 2.028 .
C(39) H(26) 3.278 1_554
C(39) H(37) 3.006 .
C(40) H(14) 3.030 1_655
C(40) H(17) 3.231 .
C(40) H(18) 2.029 .
C(40) H(20) 2.029 .
C(40) H(25) 3.562 1_554
C(40) H(26) 2.853 1_554
C(41) H(5) 3.066 4_454
C(41) H(14) 2.815 1_655
C(41) H(17) 2.023 .
C(41) H(18) 3.248 .
C(41) H(19) 3.240 .
C(41) H(21) 2.020 .
C(41) H(24) 3.052 4_554
C(42) H(1) 3.576 .
C(42) H(4) 2.873 4_454
C(42) H(5) 3.037 4_454
C(42) H(14) 3.148 1_655
C(42) H(19) 2.021 .
C(42) H(20) 2.027 .
C(42) H(21) 3.230 .
C(42) H(22) 3.012 4_554
C(42) H(24) 3.029 4_554
C(43) H(1) 3.095 .
C(43) H(4) 3.000 4_454
C(43) H(12) 2.997 .
C(43) H(14) 3.590 1_655
C(43) H(17) 2.028 .
C(43) H(18) 3.237 .
C(43) H(20) 3.246 .
C(44) H(13) 3.457 .
C(44) H(18) 2.560 .
C(44) H(33) 2.648 .
C(44) H(37) 2.038 .
C(44) H(38) 3.270 .
C(44) H(39) 2.030 .
C(44) H(41) 3.270 .
C(45) H(13) 3.385 .
C(45) H(18) 3.326 .
C(45) H(30) 3.401 1_554
C(45) H(33) 3.232 .
C(45) H(37) 3.244 .
C(45) H(38) 2.037 .
C(45) H(38) 3.276 3_655
C(45) H(40) 3.263 .
C(46) H(13) 3.586 3_655
C(46) H(30) 3.115 1_554
C(46) H(39) 2.035 .
C(46) H(39) 3.374 3_655
C(46) H(40) 2.034 .
C(46) H(41) 3.241 .
C(46) H(42) 3.168 3_655
C(47) H(13) 3.532 3_655
C(47) H(16) 3.384 3_655
C(47) H(28) 3.547 1_554
C(47) H(30) 3.255 1_554
C(47) H(32) 3.247 .
C(47) H(37) 3.248 .
C(47) H(38) 2.032 .
C(47) H(39) 3.258 .
C(47) H(41) 2.024 .
C(47) H(42) 3.326 3_655
C(47) H(44) 3.430 3_655
C(48) H(18) 3.283 .
C(48) H(28) 3.242 1_554
C(48) H(32) 3.171 .
C(48) H(33) 3.294 .
C(48) H(37) 2.026 .
C(48) H(37) 3.263 3_755
C(48) H(38) 3.242 .
C(48) H(40) 2.032 .
C(48) H(41) 3.006 3_755
C(49) H(18) 2.546 .
C(49) H(32) 3.539 .
C(49) H(33) 2.668 .
C(49) H(39) 3.247 .
C(49) H(40) 3.253 .
C(49) H(41) 2.025 .
C(49) H(41) 2.955 3_755
C(50) H(7) 3.185 .
C(50) H(12) 2.033 .
C(50) H(13) 2.036 .
C(50) H(15) 3.262 .
C(50) H(16) 3.273 .
C(50) H(19) 3.473 .
C(50) H(39) 2.545 .
C(50) H(100) 2.94(3) .
C(51) H(4) 3.524 4_454
C(51) H(13) 3.248 .
C(51) H(14) 3.270 .
C(51) H(15) 2.040 .
C(51) H(39) 3.213 .
C(52) H(12) 2.047 .
C(52) H(14) 2.030 .
C(52) H(16) 3.228 .
C(52) H(34) 3.121 3_655
C(53) H(1) 3.545 1_455
C(53) H(3) 2.951 1_455
C(53) H(12) 3.268 .
C(53) H(13) 3.244 .
C(53) H(15) 2.023 .
C(53) H(16) 2.012 .
C(53) H(34) 3.136 3_655
C(54) H(1) 3.327 1_455
C(54) H(3) 2.716 1_455
C(54) H(13) 2.037 .
C(54) H(14) 2.016 .
C(54) H(15) 3.226 .
C(54) H(32) 3.444 3_655
C(54) H(39) 3.333 .
C(54) H(40) 3.273 3_655
C(55) H(3) 3.263 1_455
C(55) H(7) 3.305 .
C(55) H(12) 3.251 .
C(55) H(14) 3.249 .
C(55) H(16) 2.038 .
C(55) H(39) 2.636 .
C(55) H(40) 3.411 3_655
C(55) H(100) 2.88(3) .
H(1) Ir(1) 3.355 .
H(1) P(2) 2.891 .
H(1) O(1) 2.894 .
H(1) C(1) 2.681 .
H(1) C(32) 2.037 .
H(1) C(33) 3.251 .
H(1) C(35) 3.260 .
H(1) C(36) 2.036 .
H(1) C(42) 3.576 .
H(1) C(43) 3.095 .
H(1) C(53) 3.545 1_655
H(1) C(54) 3.327 1_655
H(1) H(3) 2.332 .
H(1) H(14) 3.191 1_655
H(1) H(16) 2.771 1_655
H(1) H(19) 2.905 .
H(1) H(22) 3.555 4_554
H(3) C(21) 3.518 1_655
H(3) C(22) 3.465 1_655
H(3) C(32) 3.271 .
H(3) C(34) 3.238 .
H(3) C(35) 2.030 .
H(3) C(37) 2.035 .
H(3) C(53) 2.951 1_655
H(3) C(54) 2.716 1_655
H(3) C(55) 3.263 1_655
H(3) H(1) 2.332 .
H(3) H(5) 2.331 .
H(3) H(7) 2.912 1_655
H(3) H(9) 2.815 1_655
H(3) H(14) 3.145 1_655
H(3) H(16) 2.779 1_655
H(3) H(22) 3.289 4_554
H(4) C(22) 3.250 4_555
H(4) C(23) 3.011 4_555
H(4) C(24) 3.443 4_555
H(4) C(32) 3.279 .
H(4) C(33) 2.036 .
H(4) C(35) 2.020 .
H(4) C(36) 3.240 .
H(4) C(42) 2.873 4_555
H(4) C(43) 3.000 4_555
H(4) C(51) 3.524 4_555
H(4) H(5) 2.323 .
H(4) H(6) 2.330 .
H(4) H(9) 3.498 4_555
H(4) H(10) 3.095 4_555
H(4) H(12) 2.890 4_555
H(4) H(17) 2.799 4_555
H(4) H(19) 3.040 4_555
H(4) H(25) 3.474 4_554
H(5) C(21) 3.106 1_655
H(5) C(22) 3.029 1_655
H(5) C(33) 3.251 .
H(5) C(34) 2.024 .
H(5) C(36) 2.031 .
H(5) C(37) 3.262 .
H(5) C(41) 3.066 4_555
H(5) C(42) 3.037 4_555
H(5) H(3) 2.331 .
H(5) H(4) 2.323 .
H(5) H(7) 2.884 1_655
H(5) H(9) 2.743 1_655
H(5) H(17) 2.811 4_555
H(5) H(20) 2.910 4_555
H(5) H(24) 3.455 1_655
H(5) H(25) 3.253 4_554
H(5) H(46) 3.377 1_655
H(6) P(2) 2.918 .
H(6) C(20) 3.491 .
H(6) C(22) 3.136 4_555
H(6) C(23) 3.088 4_555
H(6) C(25) 3.366 .
H(6) C(26) 2.548 .
H(6) C(27) 3.018 .
H(6) C(31) 2.948 .
H(6) C(32) 2.037 .
H(6) C(34) 2.031 .
H(6) C(35) 3.244 .
H(6) C(37) 3.249 .
H(6) H(4) 2.330 .
H(6) H(8) 2.774 .
H(6) H(9) 2.776 4_555
H(6) H(10) 2.670 4_555
H(6) H(15) 3.196 4_555
H(6) H(23) 3.317 .
H(6) H(24) 3.217 .
H(7) Ir(1) 3.390 .
H(7) P(2) 2.888 .
H(7) C(20) 2.032 .
H(7) C(22) 2.029 .
H(7) C(23) 3.246 .
H(7) C(25) 3.250 .
H(7) C(26) 3.584 .
H(7) C(35) 3.504 1_455
H(7) C(36) 3.518 1_455
H(7) C(50) 3.185 .
H(7) C(55) 3.305 .
H(7) H(3) 2.912 1_455
H(7) H(5) 2.884 1_455
H(7) H(9) 2.334 .
H(7) H(13) 3.467 .
H(7) H(19) 3.224 .
H(7) H(24) 3.180 .
H(7) H(45) 3.472 .
H(7) H(100) 2.080 .
H(8) P(2) 2.943 .
H(8) C(20) 2.041 .
H(8) C(21) 3.251 .
H(8) C(23) 3.258 .
H(8) C(24) 2.040 .
H(8) C(30) 3.591 4_554
H(8) C(32) 2.512 .
H(8) C(33) 2.608 .
H(8) C(34) 3.341 .
H(8) C(37) 3.187 .
H(8) H(6) 2.774 .
H(8) H(11) 2.344 .
H(8) H(15) 2.759 4_555
H(8) H(19) 3.231 .
H(8) H(22) 2.899 4_554
H(8) H(24) 3.473 .
H(8) H(25) 3.332 4_554
H(9) C(20) 3.274 .
H(9) C(21) 2.039 .
H(9) C(23) 2.023 .
H(9) C(24) 3.244 .
H(9) C(29) 3.333 4_454
H(9) C(30) 3.388 4_454
H(9) C(33) 3.572 4_454
H(9) C(35) 3.287 1_455
H(9) C(36) 3.325 1_455
H(9) H(3) 2.815 1_455
H(9) H(4) 3.498 4_454
H(9) H(5) 2.743 1_455
H(9) H(6) 2.776 4_454
H(9) H(7) 2.334 .
H(9) H(10) 2.322 .
H(9) H(20) 3.264 4_455
H(10) C(21) 3.250 .
H(10) C(22) 2.026 .
H(10) C(24) 2.028 .
H(10) C(25) 3.260 .
H(10) C(27) 3.169 4_454
H(10) C(28) 3.182 4_454
H(10) C(33) 2.995 4_454
H(10) C(34) 3.229 4_454
H(10) H(4) 3.095 4_454
H(10) H(6) 2.670 4_454
H(10) H(9) 2.322 .
H(10) H(11) 2.324 .
H(10) H(20) 3.187 4_455
H(10) H(21) 3.083 4_455
H(10) H(23) 3.232 4_454
H(10) H(26) 3.261 4_454
H(10) H(46) 3.463 4_554
H(11) C(20) 3.278 .
H(11) C(22) 3.244 .
H(11) C(23) 2.026 .
H(11) C(25) 2.044 .
H(11) H(8) 2.344 .
H(11) H(10) 2.324 .
H(11) H(15) 3.151 4_555
H(11) H(20) 3.479 4_455
H(11) H(46) 2.891 4_554
H(12) P(3) 2.951 .
H(12) C(34) 3.450 4_454
H(12) C(38) 2.598 .
H(12) C(39) 3.098 .
H(12) C(43) 2.997 .
H(12) C(50) 2.033 .
H(12) C(52) 2.047 .
H(12) C(53) 3.268 .
H(12) C(55) 3.251 .
H(12) H(4) 2.890 4_454
H(12) H(15) 2.346 .
H(12) H(18) 3.400 .
H(12) H(19) 3.250 .
H(12) H(25) 3.137 1_554
H(13) Ir(1) 3.370 .
H(13) P(3) 2.836 .
H(13) C(14) 3.224 .
H(13) C(15) 3.357 .
H(13) C(44) 3.457 .
H(13) C(45) 3.385 .
H(13) C(46) 3.586 3_655
H(13) C(47) 3.532 3_655
H(13) C(50) 2.036 .
H(13) C(51) 3.248 .
H(13) C(53) 3.244 .
H(13) C(54) 2.037 .
H(13) H(7) 3.467 .
H(13) H(16) 2.337 .
H(13) H(38) 3.065 3_655
H(13) H(39) 2.816 .
H(13) H(40) 2.961 3_655
H(13) H(42) 3.592 .
H(13) H(100) 2.509 .
H(14) C(39) 3.524 1_455
H(14) C(40) 3.030 1_455
H(14) C(41) 2.815 1_455
H(14) C(42) 3.148 1_455
H(14) C(43) 3.590 1_455
H(14) C(51) 3.270 .
H(14) C(52) 2.030 .
H(14) C(54) 2.016 .
H(14) C(55) 3.249 .
H(14) H(1) 3.191 1_455
H(14) H(3) 3.145 1_455
H(14) H(15) 2.326 .
H(14) H(16) 2.311 .
H(14) H(17) 3.573 1_455
H(14) H(20) 3.023 1_455
H(14) H(21) 3.378 1_455
H(14) H(34) 3.240 3_655
H(15) C(24) 3.322 4_454
H(15) C(25) 3.108 4_454
H(15) C(50) 3.262 .
H(15) C(51) 2.040 .
H(15) C(53) 2.023 .
H(15) C(54) 3.226 .
H(15) H(6) 3.196 4_454
H(15) H(8) 2.759 4_454
H(15) H(11) 3.151 4_454
H(15) H(12) 2.346 .
H(15) H(14) 2.326 .
H(15) H(20) 3.449 1_455
H(15) H(34) 3.209 3_655
H(16) O(1) 2.736 1_455
H(16) C(1) 3.491 1_455
H(16) C(36) 3.348 1_455
H(16) C(37) 3.346 1_455
H(16) C(47) 3.384 3_655
H(16) C(50) 3.273 .
H(16) C(52) 3.228 .
H(16) C(53) 2.012 .
H(16) C(55) 2.038 .
H(16) H(1) 2.771 1_455
H(16) H(3) 2.779 1_455
H(16) H(13) 2.337 .
H(16) H(14) 2.311 .
H(16) H(32) 3.428 3_655
H(16) H(40) 2.675 3_655
H(17) C(25) 3.593 .
H(17) C(30) 2.858 4_554
H(17) C(31) 2.939 4_554
H(17) C(34) 3.416 4_454
H(17) C(35) 3.419 4_454
H(17) C(38) 3.265 .
H(17) C(40) 3.231 .
H(17) C(41) 2.023 .
H(17) C(43) 2.028 .
H(17) H(4) 2.799 4_454
H(17) H(5) 2.811 4_454
H(17) H(14) 3.573 1_655
H(17) H(19) 2.319 .
H(17) H(20) 2.326 .
H(17) H(22) 2.264 4_554
H(17) H(24) 2.448 4_554
H(18) P(3) 3.004 .
H(18) C(11) 3.358 1_554
H(18) C(12) 3.395 1_554
H(18) C(38) 2.037 .
H(18) C(40) 2.029 .
H(18) C(41) 3.248 .
H(18) C(43) 3.237 .
H(18) C(44) 2.560 .
H(18) C(45) 3.326 .
H(18) C(48) 3.283 .
H(18) C(49) 2.546 .
H(18) H(12) 3.400 .
H(18) H(21) 2.326 .
H(18) H(26) 3.187 1_554
H(18) H(28) 2.898 1_554
H(18) H(30) 2.954 1_554
H(18) H(37) 2.643 .
H(19) Ir(1) 3.355 .
H(19) P(2) 3.015 .
H(19) P(3) 2.814 .
H(19) C(20) 2.503 .
H(19) C(21) 2.871 .
H(19) C(22) 3.508 .
H(19) C(24) 3.502 .
H(19) C(25) 2.874 .
H(19) C(32) 3.492 .
H(19) C(37) 3.361 .
H(19) C(38) 2.026 .
H(19) C(39) 3.238 .
H(19) C(41) 3.240 .
H(19) C(42) 2.021 .
H(19) C(50) 3.473 .
H(19) H(1) 2.905 .
H(19) H(4) 3.040 4_454
H(19) H(7) 3.224 .
H(19) H(8) 3.231 .
H(19) H(12) 3.250 .
H(19) H(17) 2.319 .
H(19) H(100) 3.508 .
H(20) C(20) 3.326 4_554
H(20) C(21) 3.120 4_554
H(20) C(22) 2.836 4_554
H(20) C(23) 2.771 4_554
H(20) C(24) 2.982 4_554
H(20) C(25) 3.248 4_554
H(20) C(31) 3.415 4_554
H(20) C(39) 3.252 .
H(20) C(40) 2.029 .
H(20) C(42) 2.027 .
H(20) C(43) 3.246 .
H(20) H(5) 2.910 4_454
H(20) H(9) 3.264 4_554
H(20) H(10) 3.187 4_554
H(20) H(11) 3.479 4_554
H(20) H(14) 3.023 1_655
H(20) H(15) 3.449 1_655
H(20) H(17) 2.326 .
H(20) H(21) 2.326 .
H(20) H(24) 2.486 4_554
H(21) C(23) 3.349 4_554
H(21) C(28) 3.139 1_554
H(21) C(38) 3.269 .
H(21) C(39) 2.028 .
H(21) C(41) 2.020 .
H(21) C(42) 3.230 .
H(21) H(10) 3.083 4_554
H(21) H(14) 3.378 1_655
H(21) H(18) 2.326 .
H(21) H(20) 2.326 .
H(21) H(26) 2.398 1_554
H(21) H(28) 3.441 1_554
H(21) H(34) 3.450 3_755
H(22) C(25) 3.424 4_455
H(22) C(26) 3.254 .
H(22) C(28) 3.218 .
H(22) C(29) 2.018 .
H(22) C(31) 2.043 .
H(22) C(35) 3.543 4_455
H(22) C(36) 3.140 4_455
H(22) C(37) 3.300 4_455
H(22) C(42) 3.012 4_455
H(22) H(1) 3.555 4_455
H(22) H(3) 3.289 4_455
H(22) H(8) 2.899 4_455
H(22) H(17) 2.264 4_455
H(22) H(24) 2.351 .
H(22) H(25) 2.320 .
H(23) Ir(1) 3.513 .
H(23) P(1) 3.493 .
H(23) P(2) 2.795 .
H(23) C(8) 2.778 .
H(23) C(9) 2.770 .
H(23) C(10) 3.296 .
H(23) C(13) 3.301 .
H(23) C(26) 2.028 .
H(23) C(28) 2.030 .
H(23) C(29) 3.231 .
H(23) C(31) 3.225 .
H(23) C(32) 3.204 .
H(23) C(33) 3.490 .
H(23) H(6) 3.317 .
H(23) H(10) 3.232 4_555
H(23) H(26) 2.329 .
H(23) H(29) 3.001 .
H(23) H(43) 3.140 1_655
H(23) H(45) 3.336 .
H(24) P(2) 2.972 .
H(24) C(20) 2.587 .
H(24) C(21) 2.957 .
H(24) C(25) 3.146 .
H(24) C(26) 2.016 .
H(24) C(27) 3.231 .
H(24) C(29) 3.263 .
H(24) C(30) 2.053 .
H(24) C(41) 3.052 4_455
H(24) C(42) 3.029 4_455
H(24) H(5) 3.455 1_455
H(24) H(6) 3.217 .
H(24) H(7) 3.180 .
H(24) H(8) 3.473 .
H(24) H(17) 2.448 4_455
H(24) H(20) 2.486 4_455
H(24) H(22) 2.351 .
H(24) H(45) 3.517 .
H(25) C(27) 3.236 .
H(25) C(28) 2.012 .
H(25) C(30) 2.021 .
H(25) C(31) 3.265 .
H(25) C(34) 3.331 4_455
H(25) C(35) 3.197 4_455
H(25) C(40) 3.562 1_556
H(25) H(4) 3.474 4_455
H(25) H(5) 3.253 4_455
H(25) H(8) 3.332 4_455
H(25) H(12) 3.137 1_556
H(25) H(22) 2.320 .
H(25) H(26) 2.313 .
H(26) C(11) 3.224 .
H(26) C(12) 2.994 .
H(26) C(13) 3.231 .
H(26) C(26) 3.271 .
H(26) C(27) 2.032 .
H(26) C(29) 2.012 .
H(26) C(30) 3.221 .
H(26) C(39) 3.278 1_556
H(26) C(40) 2.853 1_556
H(26) H(10) 3.261 4_555
H(26) H(18) 3.187 1_556
H(26) H(21) 2.398 1_556
H(26) H(23) 2.329 .
H(26) H(25) 2.313 .
H(26) H(27) 3.596 .
H(26) H(30) 3.232 .
H(27) P(1) 2.972 .
H(27) C(3) 3.216 3_656
H(27) C(4) 3.066 3_656
H(27) C(8) 2.035 .
H(27) C(9) 3.248 .
H(27) C(11) 3.252 .
H(27) C(12) 2.039 .
H(27) C(14) 2.594 .
H(27) C(15) 3.278 .
H(27) C(19) 2.818 .
H(27) H(26) 3.596 .
H(27) H(30) 2.338 .
H(27) H(35) 2.963 .
H(27) H(35) 2.898 3_656
H(27) H(36) 2.618 3_656
H(27) H(42) 3.338 3_656
H(27) H(45) 2.933 .
H(28) C(9) 3.257 .
H(28) C(10) 2.040 .
H(28) C(12) 2.022 .
H(28) C(13) 3.257 .
H(28) C(47) 3.547 1_556
H(28) C(48) 3.242 1_556
H(28) H(18) 2.898 1_556
H(28) H(21) 3.441 1_556
H(28) H(30) 2.319 .
H(28) H(31) 2.343 .
H(28) H(41) 3.223 1_556
H(28) H(44) 3.292 3_656
H(29) Ir(1) 3.596 .
H(29) P(1) 2.844 .
H(29) O(1) 2.951 .
H(29) C(1) 2.847 .
H(29) C(2) 3.259 .
H(29) C(8) 2.032 .
H(29) C(10) 2.026 .
H(29) C(10) 3.579 3_756
H(29) C(11) 3.255 .
H(29) C(13) 3.245 .
H(29) C(16) 3.324 1_655
H(29) C(17) 3.314 1_655
H(29) H(23) 3.001 .
H(29) H(31) 2.326 .
H(29) H(31) 3.333 3_756
H(29) H(43) 2.678 1_655
H(29) H(44) 2.698 1_655
H(30) C(8) 3.274 .
H(30) C(10) 3.244 .
H(30) C(11) 2.017 .
H(30) C(13) 2.038 .
H(30) C(45) 3.401 1_556
H(30) C(46) 3.115 1_556
H(30) C(47) 3.255 1_556
H(30) H(18) 2.954 1_556
H(30) H(26) 3.232 .
H(30) H(27) 2.338 .
H(30) H(28) 2.319 .
H(30) H(38) 3.373 1_556
H(30) H(40) 3.583 1_556
H(30) H(42) 2.940 3_656
H(30) H(44) 3.385 3_656
H(31) C(3) 3.219 3_756
H(31) C(4) 3.200 3_756
H(31) C(8) 3.272 .
H(31) C(9) 2.030 .
H(31) C(9) 3.325 3_756
H(31) C(10) 3.413 3_756
H(31) C(11) 2.039 .
H(31) C(12) 3.243 .
H(31) C(16) 3.318 1_655
H(31) C(17) 3.258 1_655
H(31) H(28) 2.343 .
H(31) H(29) 2.326 .
H(31) H(29) 3.333 3_756
H(31) H(31) 3.487 3_756
H(31) H(35) 3.394 3_756
H(31) H(36) 3.348 3_756
H(31) H(43) 2.888 1_655
H(31) H(44) 2.982 1_655
H(32) C(2) 3.268 .
H(32) C(4) 3.236 .
H(32) C(5) 2.024 .
H(32) C(7) 2.029 .
H(32) C(47) 3.247 .
H(32) C(48) 3.171 .
H(32) C(49) 3.539 .
H(32) C(54) 3.444 3_655
H(32) H(16) 3.428 3_655
H(32) H(33) 2.330 .
H(32) H(34) 2.326 .
H(32) H(37) 3.470 3_755
H(32) H(38) 3.558 3_655
H(32) H(39) 3.109 3_655
H(32) H(40) 3.508 .
H(32) H(41) 3.395 .
H(32) H(41) 3.355 3_755
H(33) Ir(1) 3.153 .
H(33) P(1) 2.879 .
H(33) P(3) 3.274 .
H(33) O(1) 3.439 .
H(33) C(1) 3.014 .
H(33) C(2) 2.038 .
H(33) C(3) 3.255 .
H(33) C(5) 3.253 .
H(33) C(6) 2.033 .
H(33) C(44) 2.648 .
H(33) C(45) 3.232 .
H(33) C(48) 3.294 .
H(33) C(49) 2.668 .
H(33) H(32) 2.330 .
H(33) H(37) 2.858 .
H(33) H(38) 3.069 3_655
H(33) H(41) 3.287 3_755
H(34) C(3) 3.254 .
H(34) C(4) 2.026 .
H(34) C(6) 2.029 .
H(34) C(7) 3.255 .
H(34) C(52) 3.121 3_655
H(34) C(53) 3.136 3_655
H(34) H(14) 3.240 3_655
H(34) H(15) 3.209 3_655
H(34) H(21) 3.450 3_755
H(34) H(32) 2.326 .
H(34) H(36) 2.324 .
H(34) H(39) 3.532 3_655
H(35) P(1) 2.931 .
H(35) C(2) 2.036 .
H(35) C(4) 2.036 .
H(35) C(5) 3.253 .
H(35) C(7) 3.254 .
H(35) C(8) 2.760 .
H(35) C(9) 3.527 .
H(35) C(13) 2.918 .
H(35) C(14) 3.228 .
H(35) C(15) 3.126 .
H(35) C(15) 3.175 3_656
H(35) C(16) 3.251 3_656
H(35) H(27) 2.963 .
H(35) H(27) 2.898 3_656
H(35) H(31) 3.394 3_756
H(35) H(35) 3.211 3_656
H(35) H(36) 2.334 .
H(35) H(42) 2.640 .
H(35) H(42) 3.271 3_656
H(35) H(44) 3.390 3_656
H(36) C(2) 3.270 .
H(36) C(3) 2.032 .
H(36) C(5) 2.023 .
H(36) C(6) 3.237 .
H(36) C(13) 3.518 3_656
H(36) C(16) 3.434 3_656
H(36) C(17) 3.119 3_656
H(36) C(18) 3.040 3_656
H(36) C(19) 3.325 3_656
H(36) H(27) 2.618 3_656
H(36) H(31) 3.348 3_756
H(36) H(34) 2.324 .
H(36) H(35) 2.334 .
H(36) H(43) 3.490 3_656
H(36) H(46) 3.344 3_656
H(37) P(3) 2.853 .
H(37) O(1) 2.933 .
H(37) C(1) 2.966 .
H(37) C(38) 3.071 .
H(37) C(39) 3.006 .
H(37) C(44) 2.038 .
H(37) C(45) 3.244 .
H(37) C(47) 3.248 .
H(37) C(48) 2.026 .
H(37) C(48) 3.263 3_755
H(37) H(18) 2.643 .
H(37) H(32) 3.470 3_755
H(37) H(33) 2.858 .
H(37) H(41) 2.320 .
H(37) H(41) 2.487 3_755
H(38) C(2) 3.215 3_655
H(38) C(6) 3.210 3_655
H(38) C(7) 2.907 3_655
H(38) C(15) 3.300 3_655
H(38) C(44) 3.270 .
H(38) C(45) 2.037 .
H(38) C(45) 3.276 3_655
H(38) C(47) 2.032 .
H(38) C(48) 3.242 .
H(38) H(13) 3.065 3_655
H(38) H(30) 3.373 1_554
H(38) H(32) 3.558 3_655
H(38) H(33) 3.069 3_655
H(38) H(39) 2.331 .
H(38) H(39) 3.109 3_655
H(38) H(40) 2.336 .
H(38) H(42) 2.681 3_655
H(39) P(3) 2.954 .
H(39) C(5) 3.473 3_655
H(39) C(6) 3.213 3_655
H(39) C(44) 2.030 .
H(39) C(46) 2.035 .
H(39) C(46) 3.374 3_655
H(39) C(47) 3.258 .
H(39) C(49) 3.247 .
H(39) C(50) 2.545 .
H(39) C(51) 3.213 .
H(39) C(54) 3.333 .
H(39) C(55) 2.636 .
H(39) H(13) 2.816 .
H(39) H(32) 3.109 3_655
H(39) H(34) 3.532 3_655
H(39) H(38) 2.331 .
H(39) H(38) 3.109 3_655
H(40) O(1) 2.571 3_755
H(40) C(15) 3.130 3_655
H(40) C(16) 3.037 3_655
H(40) C(45) 3.263 .
H(40) C(46) 2.034 .
H(40) C(48) 2.032 .
H(40) C(49) 3.253 .
H(40) C(54) 3.273 3_655
H(40) C(55) 3.411 3_655
H(40) H(13) 2.961 3_655
H(40) H(16) 2.675 3_655
H(40) H(30) 3.583 1_554
H(40) H(32) 3.508 .
H(40) H(38) 2.336 .
H(40) H(41) 2.331 .
H(40) H(42) 2.984 3_655
H(40) H(44) 2.809 3_655
H(41) O(1) 2.827 3_755
H(41) C(1) 3.536 3_755
H(41) C(44) 3.270 .
H(41) C(46) 3.241 .
H(41) C(47) 2.024 .
H(41) C(48) 3.006 3_755
H(41) C(49) 2.025 .
H(41) C(49) 2.955 3_755
H(41) H(28) 3.223 1_554
H(41) H(32) 3.395 .
H(41) H(32) 3.355 3_755
H(41) H(33) 3.287 3_755
H(41) H(37) 2.320 .
H(41) H(37) 2.487 3_755
H(41) H(40) 2.331 .
H(41) H(41) 2.600 3_755
H(42) P(1) 2.965 .
H(42) C(2) 2.670 .
H(42) C(3) 2.682 .
H(42) C(4) 3.556 .
H(42) C(7) 3.545 .
H(42) C(12) 3.195 3_656
H(42) C(13) 3.421 3_656
H(42) C(14) 2.035 .
H(42) C(16) 2.048 .
H(42) C(17) 3.259 .
H(42) C(19) 3.253 .
H(42) C(46) 3.168 3_655
H(42) C(47) 3.326 3_655
H(42) H(13) 3.592 .
H(42) H(27) 3.338 3_656
H(42) H(30) 2.940 3_656
H(42) H(35) 2.640 .
H(42) H(35) 3.271 3_656
H(42) H(38) 2.681 3_655
H(42) H(40) 2.984 3_655
H(42) H(44) 2.343 .
H(43) O(1) 3.264 1_455
H(43) C(1) 3.553 1_455
H(43) C(9) 3.132 1_455
H(43) C(10) 3.241 1_455
H(43) C(15) 3.261 .
H(43) C(16) 2.019 .
H(43) C(18) 2.038 .
H(43) C(19) 3.263 .
H(43) H(23) 3.140 1_455
H(43) H(29) 2.678 1_455
H(43) H(31) 2.888 1_455
H(43) H(36) 3.490 3_656
H(43) H(44) 2.316 .
H(43) H(46) 2.345 .
H(44) O(1) 2.982 1_455
H(44) C(9) 3.413 1_455
H(44) C(10) 3.548 1_455
H(44) C(11) 3.131 3_656
H(44) C(12) 3.180 3_656
H(44) C(14) 3.267 .
H(44) C(15) 2.039 .
H(44) C(17) 2.017 .
H(44) C(18) 3.242 .
H(44) C(47) 3.430 3_655
H(44) H(28) 3.292 3_656
H(44) H(29) 2.698 1_455
H(44) H(30) 3.385 3_656
H(44) H(31) 2.982 1_455
H(44) H(35) 3.390 3_656
H(44) H(40) 2.809 3_655
H(44) H(42) 2.343 .
H(44) H(43) 2.316 .
H(45) Ir(1) 3.454 .
H(45) P(1) 2.821 .
H(45) P(2) 3.488 .
H(45) C(8) 3.302 .
H(45) C(13) 3.342 .
H(45) C(14) 2.032 .
H(45) C(15) 3.250 .
H(45) C(17) 3.262 .
H(45) C(18) 2.039 .
H(45) C(26) 2.778 .
H(45) C(27) 2.978 .
H(45) C(28) 3.446 .
H(45) C(30) 3.557 .
H(45) C(31) 3.096 .
H(45) H(7) 3.472 .
H(45) H(23) 3.336 .
H(45) H(24) 3.517 .
H(45) H(27) 2.933 .
H(45) H(46) 2.338 .
H(45) H(100) 2.541 .
H(46) C(14) 3.272 .
H(46) C(16) 3.242 .
H(46) C(17) 2.038 .
H(46) C(19) 2.036 .
H(46) C(24) 3.545 4_455
H(46) C(34) 3.453 1_455
H(46) C(35) 3.222 1_455
H(46) C(36) 3.533 1_455
H(46) H(5) 3.377 1_455
H(46) H(10) 3.463 4_455
H(46) H(11) 2.891 4_455
H(46) H(36) 3.344 3_656
H(46) H(43) 2.345 .
H(46) H(45) 2.338 .
H(100) P(1) 2.71(3) .
H(100) P(2) 2.44(3) .
H(100) P(3) 2.68(3) .
H(100) C(1) 3.486 .
H(100) C(14) 2.90(3) .
H(100) C(19) 2.79(3) .
H(100) C(20) 3.02(3) .
H(100) C(21) 2.78(3) .
H(100) C(26) 3.27(3) .
H(100) C(50) 2.94(3) .
H(100) C(55) 2.88(3) .
H(100) H(7) 2.080 .
H(100) H(13) 2.509 .
H(100) H(19) 3.508 .
H(100) H(45) 2.541 .

loop_
_geom_torsion_atom_site_label_1
_geom_torsion_atom_site_label_2
_geom_torsion_atom_site_label_3
_geom_torsion_atom_site_label_4
_geom_torsion
P(1) Ir(1) P(2) C(20) -125.14(9)
P(1) Ir(1) P(2) C(26) -5.94(10)
P(1) Ir(1) P(2) C(32) 113.34(10)
P(2) Ir(1) P(1) C(2) -163.38(9)
P(2) Ir(1) P(1) C(8) -46.10(10)
P(2) Ir(1) P(1) C(14) 73.99(9)
P(1) Ir(1) P(3) C(38) -164.87(9)
P(1) Ir(1) P(3) C(44) -45.43(10)
P(1) Ir(1) P(3) C(50) 74.29(10)
P(3) Ir(1) P(1) C(2) 45.81(10)
P(3) Ir(1) P(1) C(8) 163.09(10)
P(3) Ir(1) P(1) C(14) -76.82(9)
P(1) Ir(1) C(1) O(1) 72.6
C(1) Ir(1) P(1) C(2) -55.3
C(1) Ir(1) P(1) C(8) 61.9
C(1) Ir(1) P(1) C(14) -178.0
P(2) Ir(1) P(3) C(38) 44.10(10)
P(2) Ir(1) P(3) C(44) 163.55(10)
P(2) Ir(1) P(3) C(50) -76.73(10)
P(3) Ir(1) P(2) C(20) 27.43(10)
P(3) Ir(1) P(2) C(26) 146.64(9)
P(3) Ir(1) P(2) C(32) -94.09(10)
P(2) Ir(1) C(1) O(1) -168.2
C(1) Ir(1) P(2) C(20) 130.4
C(1) Ir(1) P(2) C(26) -110.4
C(1) Ir(1) P(2) C(32) 8.8
P(3) Ir(1) C(1) O(1) -50.3
C(1) Ir(1) P(3) C(38) -63.0
C(1) Ir(1) P(3) C(44) 56.5
C(1) Ir(1) P(3) C(50) 176.2
Ir(1) P(1) C(2) C(3) 172.1(2)
Ir(1) P(1) C(2) C(7) -5.9(2)
Ir(1) P(1) C(8) C(9) -51.9(2)
Ir(1) P(1) C(8) C(13) 129.8(2)
Ir(1) P(1) C(14) C(15) 122.3(2)
Ir(1) P(1) C(14) C(19) -53.2(2)
C(2) P(1) C(8) C(9) 76.2(2)
C(2) P(1) C(8) C(13) -102.2(2)
C(8) P(1) C(2) C(3) 43.2(2)
C(8) P(1) C(2) C(7) -134.9(2)
C(2) P(1) C(14) C(15) -7.7(2)
C(2) P(1) C(14) C(19) 176.8(2)
C(14) P(1) C(2) C(3) -61.4(2)
C(14) P(1) C(2) C(7) 120.6(2)
C(8) P(1) C(14) C(15) -108.1(2)
C(8) P(1) C(14) C(19) 76.4(2)
C(14) P(1) C(8) C(9) -177.1(2)
C(14) P(1) C(8) C(13) 4.5(2)
Ir(1) P(2) C(20) C(21) 38.3(2)
Ir(1) P(2) C(20) C(25) -138.0(2)
Ir(1) P(2) C(26) C(27) 56.0(2)
Ir(1) P(2) C(26) C(31) -124.7(2)
Ir(1) P(2) C(32) C(33) -152.23(19)
Ir(1) P(2) C(32) C(37) 31.5(2)
C(20) P(2) C(26) C(27) -176.8(2)
C(20) P(2) C(26) C(31) 2.6(3)
C(26) P(2) C(20) C(21) -88.6(2)
C(26) P(2) C(20) C(25) 95.1(2)
C(20) P(2) C(32) C(33) 78.7(2)
C(20) P(2) C(32) C(37) -97.6(2)
C(32) P(2) C(20) C(21) 169.1(2)
C(32) P(2) C(20) C(25) -7.2(2)
C(26) P(2) C(32) C(33) -24.9(2)
C(26) P(2) C(32) C(37) 158.8(2)
C(32) P(2) C(26) C(27) -73.5(2)
C(32) P(2) C(26) C(31) 105.9(2)
Ir(1) P(3) C(38) C(39) 135.7(2)
Ir(1) P(3) C(38) C(43) -43.3(2)
Ir(1) P(3) C(44) C(45) 115.1(2)
Ir(1) P(3) C(44) C(49) -65.1(2)
Ir(1) P(3) C(50) C(51) 135.3(2)
Ir(1) P(3) C(50) C(55) -47.7(2)
C(38) P(3) C(44) C(45) -117.1(2)
C(38) P(3) C(44) C(49) 62.7(2)
C(44) P(3) C(38) C(39) 5.9(2)
C(44) P(3) C(38) C(43) -173.1(2)
C(38) P(3) C(50) C(51) 7.3(2)
C(38) P(3) C(50) C(55) -175.7(2)
C(50) P(3) C(38) C(39) -97.3(2)
C(50) P(3) C(38) C(43) 83.7(2)
C(44) P(3) C(50) C(51) -95.0(2)
C(44) P(3) C(50) C(55) 82.0(2)
C(50) P(3) C(44) C(45) -11.8(2)
C(50) P(3) C(44) C(49) 168.0(2)
P(1) C(2) C(3) C(4) -178.2(2)
P(1) C(2) C(7) C(6) 177.8(2)
C(3) C(2) C(7) C(6) -0.3(4)
C(7) C(2) C(3) C(4) -0.1(3)
C(2) C(3) C(4) C(5) 0.3(4)
C(3) C(4) C(5) C(6) -0.0(4)
C(4) C(5) C(6) C(7) -0.5(5)
C(5) C(6) C(7) C(2) 0.6(5)
P(1) C(8) C(9) C(10) -178.3(2)
P(1) C(8) C(13) C(12) 178.4(2)
C(9) C(8) C(13) C(12) 0.0(4)
C(13) C(8) C(9) C(10) 0.1(3)
C(8) C(9) C(10) C(11) -0.5(4)
C(9) C(10) C(11) C(12) 0.6(4)
C(10) C(11) C(12) C(13) -0.5(5)
C(11) C(12) C(13) C(8) 0.2(3)
P(1) C(14) C(15) C(16) -174.6(2)
P(1) C(14) C(19) C(18) 174.9(2)
C(15) C(14) C(19) C(18) -0.8(4)
C(19) C(14) C(15) C(16) 0.8(4)
C(14) C(15) C(16) C(17) 0.2(4)
C(15) C(16) C(17) C(18) -1.3(5)
C(16) C(17) C(18) C(19) 1.3(5)
C(17) C(18) C(19) C(14) -0.2(4)
P(2) C(20) C(21) C(22) -177.0(2)
P(2) C(20) C(25) C(24) 176.4(2)
C(21) C(20) C(25) C(24) -0.0(3)
C(25) C(20) C(21) C(22) -0.6(4)
C(20) C(21) C(22) C(23) 1.1(4)
C(21) C(22) C(23) C(24) -0.9(4)
C(22) C(23) C(24) C(25) 0.3(4)
C(23) C(24) C(25) C(20) 0.2(3)
P(2) C(26) C(27) C(28) -179.4(2)
P(2) C(26) C(31) C(30) -179.6(3)
C(27) C(26) C(31) C(30) -0.3(5)
C(31) C(26) C(27) C(28) 1.2(4)
C(26) C(27) C(28) C(29) -1.0(5)
C(27) C(28) C(29) C(30) -0.1(4)
C(28) C(29) C(30) C(31) 1.0(6)
C(29) C(30) C(31) C(26) -0.8(6)
P(2) C(32) C(33) C(34) -176.4(2)
P(2) C(32) C(37) C(36) 176.6(2)
C(33) C(32) C(37) C(36) 0.1(3)
C(37) C(32) C(33) C(34) -0.0(3)
C(32) C(33) C(34) C(35) -0.3(4)
C(33) C(34) C(35) C(36) 0.4(4)
C(34) C(35) C(36) C(37) -0.3(4)
C(35) C(36) C(37) C(32) 0.0(4)
P(3) C(38) C(39) C(40) -177.3(2)
P(3) C(38) C(43) C(42) 179.3(2)
C(39) C(38) C(43) C(42) 0.2(4)
C(43) C(38) C(39) C(40) 1.7(4)
C(38) C(39) C(40) C(41) -1.6(4)
C(39) C(40) C(41) C(42) -0.6(4)
C(40) C(41) C(42) C(43) 2.6(4)
C(41) C(42) C(43) C(38) -2.4(4)
P(3) C(44) C(45) C(46) 179.5(2)
P(3) C(44) C(49) C(48) -178.4(2)
C(45) C(44) C(49) C(48) 1.5(4)
C(49) C(44) C(45) C(46) -0.3(4)
C(44) C(45) C(46) C(47) -0.5(4)
C(45) C(46) C(47) C(48) 0.2(3)
C(46) C(47) C(48) C(49) 1.0(4)
C(47) C(48) C(49) C(44) -1.9(4)
P(3) C(50) C(51) C(52) 176.9(2)
P(3) C(50) C(55) C(54) -175.1(2)
C(51) C(50) C(55) C(54) 2.1(4)
C(55) C(50) C(51) C(52) -0.1(3)
C(50) C(51) C(52) C(53) -1.6(5)
C(51) C(52) C(53) C(54) 1.3(5)
C(52) C(53) C(54) C(55) 0.7(5)
C(53) C(54) C(55) C(50) -2.4(4)
